data_7707216
loop_
_publ_author_name
'Tatarin, Sergei V.'
'Kalle, Paulina'
'Taydakov, Ilya V.'
'Varaksina, Evgenia A.'
'Korshunov, Vladislav M.'
'Bezzubov, Stanislav I.'

_publ_section_title
;
 Sterically hindered phenanthroimidazole ligands drive the structural
 flexibility and facile ligand exchange in cyclometalated iridium(III)
 complexes.
;
_journal_issue 20
_journal_name_full 'Dalton transactions (Cambridge, England : 2003)'
_journal_page_first 6889
_journal_page_last 6900
_journal_paper_doi 10.1039/d1dt00820j
_journal_volume 50
_journal_year 2021
_chemical_formula_moiety '0.5(C126 H84 Ir2 N8 O8 S), 2.5(C2 H3 N)'
_chemical_formula_sum 'C68 H49.5 Ir N6.5 O4 S0.5'
_chemical_formula_weight 1229.87
_space_group_crystal_system triclinic
_space_group_IT_number 2
_space_group_name_Hall '-P 1'
_space_group_name_H-M_alt 'P -1'
_atom_sites_solution_hydrogens geom
_audit_creation_date 2021-03-10
_audit_creation_method
;
Olex2 1.3
(compiled Nov 21 2019 18:26:39 for OlexSys, GUI svn.r6003)
;
_audit_update_record
;
2021-03-10 deposited with the CCDC.	2021-04-27 downloaded from the CCDC.
;
_cell_angle_alpha 89.263(2)
_cell_angle_beta 69.208(2)
_cell_angle_gamma 68.446(2)
_cell_formula_units_Z 4
_cell_length_a 15.9214(10)
_cell_length_b 19.4903(12)
_cell_length_c 20.8240(13)
_cell_measurement_reflns_used 9881
_cell_measurement_temperature 100.0
_cell_measurement_theta_max 28.27
_cell_measurement_theta_min 2.22
_cell_volume 5567.1(6)
_computing_cell_refinement 'APEX3 v.2017.3_0 (Bruker AXS, 2017)'
_computing_data_collection 'APEX3 v.2017.3_0 (Bruker AXS, 2017)'
_computing_data_reduction 'SAINT v8.38A (Bruker AXS, 2016)'
_computing_molecular_graphics 'Olex2 1.3 (Dolomanov et al., 2009)'
_computing_publication_material 'Olex2 1.3 (Dolomanov et al., 2009)'
_computing_structure_refinement 'SHELXL 2018/3 (Sheldrick, 2015)'
_computing_structure_solution 'XT  (Sheldrick, 2015)'
_diffrn_ambient_temperature 100.0
_diffrn_detector 'Bruker PHOTON III CMOS'
_diffrn_detector_area_resol_mean 10.4
_diffrn_detector_type 'CMOS sensor'
_diffrn_measured_fraction_theta_full 0.998
_diffrn_measured_fraction_theta_max 0.998
_diffrn_measurement_device '3-circle diffractometer'
_diffrn_measurement_device_type 'Bruker D8 Venture'
_diffrn_measurement_method \w-scan
_diffrn_radiation_monochromator 'focusing mirrors'
_diffrn_radiation_probe x-ray
_diffrn_radiation_type MoK\a
_diffrn_radiation_wavelength 0.71073
_diffrn_reflns_av_R_equivalents 0.0841
_diffrn_reflns_av_unetI/netI 0.0724
_diffrn_reflns_Laue_measured_fraction_full 0.998
_diffrn_reflns_Laue_measured_fraction_max 0.998
_diffrn_reflns_limit_h_max 19
_diffrn_reflns_limit_h_min -18
_diffrn_reflns_limit_k_max 24
_diffrn_reflns_limit_k_min -24
_diffrn_reflns_limit_l_max 25
_diffrn_reflns_limit_l_min -25
_diffrn_reflns_number 89775
_diffrn_reflns_point_group_measured_fraction_full 0.998
_diffrn_reflns_point_group_measured_fraction_max 0.998
_diffrn_reflns_theta_full 25.242
_diffrn_reflns_theta_max 26.000
_diffrn_reflns_theta_min 2.074
_diffrn_source 'microfocus sealed X-ray tube'
_diffrn_source_current 1.4
_diffrn_source_power 0.07
_diffrn_source_type 'Incoatec I\mS microsource'
_diffrn_source_voltage 50.0
_diffrn_standards_number 0
_exptl_absorpt_coefficient_mu 2.474
_exptl_absorpt_correction_T_max 0.7457
_exptl_absorpt_correction_T_min 0.4960
_exptl_absorpt_correction_type multi-scan
_exptl_absorpt_process_details
;
SADABS-2016/2 (Bruker,2016/2) was used for absorption correction.
wR2(int) was 0.1215 before and 0.0568 after correction.
The Ratio of minimum to maximum transmission is 0.6651.
The \l/2 correction factor is Not present.
;
_exptl_crystal_colour orange
_exptl_crystal_colour_primary orange
_exptl_crystal_density_diffrn 1.467
_exptl_crystal_description block
_exptl_crystal_F_000 2480
_exptl_crystal_size_max 0.14
_exptl_crystal_size_mid 0.11
_exptl_crystal_size_min 0.09
_refine_diff_density_max 2.103
_refine_diff_density_min -1.803
_refine_diff_density_rms 0.141
_refine_ls_extinction_method none
_refine_ls_goodness_of_fit_ref 1.023
_refine_ls_hydrogen_treatment constr
_refine_ls_matrix_type full
_refine_ls_number_parameters 1406
_refine_ls_number_reflns 21855
_refine_ls_number_restraints 22
_refine_ls_restrained_S_all 1.024
_refine_ls_R_factor_all 0.0598
_refine_ls_R_factor_gt 0.0424
_refine_ls_shift/su_max 0.001
_refine_ls_shift/su_mean 0.000
_refine_ls_structure_factor_coef Fsqd
_refine_ls_weighting_details 'w=1/[\s^2^(Fo^2^)+(0.0378P)^2^+21.4798P] where P=(Fo^2^+2Fc^2^)/3'
_refine_ls_weighting_scheme calc
_refine_ls_wR_factor_gt 0.1041
_refine_ls_wR_factor_ref 0.1141
_reflns_Friedel_coverage 0.000
_reflns_number_gt 17339
_reflns_number_total 21855
_reflns_threshold_expression 'I > 2\s(I)'
_cod_data_source_file d1dt00820j2.cif
_cod_data_source_block st38h_1
_cod_depositor_comments
;
The following automatic conversions were performed:

data item '_diffrn_radiation_probe' value 'X-ray' was changed to
'x-ray' in accordance with the
/home/data/users/saulius/crontab/automatic-downloads/rss-feeds/RSC/lib/dictionaries/cif_core.dic
dictionary named 'cif_core.dic' version 2.4.2 last updated on
2011-04-26.

Automatic conversion script
Id: cif_fix_values 7556 2019-12-06 15:28:31Z antanas 

 Adding full bibliography for 7707205--7707218.cif.
;
_cod_original_formula_sum 'C68 H49.50 Ir N6.50 O4 S0.50'
_cod_database_code 7707216
_shelx_shelxl_version_number 2018/3
_shelx_space_group_comment
;
The symmetry employed for this shelxl refinement is uniquely defined
by the following loop, which should always be used as a source of
symmetry information in preference to the above space-group names.
They are only intended as comments.
;
_shelx_estimated_absorpt_t_max 0.808
_shelx_estimated_absorpt_t_min 0.723
_computing.bruker_data_scaling 'SADABS V2012/1 (Bruker AXS Inc.)'

_olex2_refinement_description
;
1. Fixed Uiso
 At 1.2 times of:
  All C(H) groups
 At 1.5 times of:
  All C(H,H,H) groups
2. Restrained distances
 C9-C1
 1.5 with sigma of 0.02
 N8-C9
 1.15 with sigma of 0.02
 N00F-C0 \\sim N00F-C6
 with sigma of 0.01
 C17-C02R \\sim C1B-C02R
 with sigma of 0.02
3. Uiso/Uaniso restraints and constraints
Uanis(N8) \\sim Ueq, Uanis(C9) \\sim Ueq, Uanis(C1) \\sim Ueq: with sigma of
0.02 and sigma for terminal atoms of 0.04
Uanis(C0) = Uanis(C2) = Uanis(C15) = Uanis(C3) = Uanis(C4) = Uanis(C28) =
Uanis(C5) = Uanis(C13) = Uanis(C14) = Uanis(C11) = Uanis(C6) = Uanis(C12)
Uanis(C16) = Uanis(C17) = Uanis(C18) = Uanis(C19) = Uanis(C20) = Uanis(C21) =
Uanis(C1A) = Uanis(C1B) = Uanis(C1C) = Uanis(C1D) = Uanis(C1E) = Uanis(C1F)
Uanis(C1G) = Uanis(C1I) = Uanis(C1K) = Uanis(C1L) = Uanis(C1J) = Uanis(C1H)
Uanis(N8) = Uanis(C9) = Uanis(C1)
4. Others
 Fixed Sof: C16(0.5) C1D(0.5) H1D(0.5) C1E(0.5) H1E(0.5) C1F(0.5) H1F(0.5)
 C1C(0.5) H1C(0.5) C1B(0.5) C0(0.5) C2(0.5) H2(0.5) C15(0.5) H15(0.5) C3(0.5)
 H3(0.5) C4(0.5) H4(0.5) C28(0.5) H28(0.5) C22(0.66667) C24(0.66667)
 H24(0.66667) C26(0.66667) H26(0.66667) C27(0.66667) H27(0.66667) C25(0.66667)
 H25(0.66667) C23(0.66667) H23(0.66667) C17(0.5) C18(0.5) H18(0.5) C19(0.5)
 H19(0.5) C20(0.5) H20(0.5) C5(0.5) H5(0.5) C13(0.5) H13(0.5) C14(0.5) H14(0.5)
 C11(0.5) H11(0.5) C6(0.5) C12(0.5) H12(0.5) C21(0.5) H21(0.5) N5(0.5) C7(0.5)
 C10(0.5) H10A(0.5) H10B(0.5) H10C(0.5) C1A(0.5) C1G(0.33333) C1I(0.33333)
 H1I(0.33333) C1K(0.33333) H1K(0.33333) C1L(0.33333) H1L(0.33333) C1J(0.33333)
 H1J(0.33333) C1H(0.33333) H1H(0.33333) C1(0.5) H1A(0.5) H1B(0.5) H1G(0.5)
 C9(0.5) N8(0.5)
5.a Aromatic/amide H refined with riding coordinates:
 C00Q(H00Q), C00Z(H00Z), C012(H012), C013(H013), C017(H017), C019(H019),
 C01A(H01A), C01B(H01B), C01F(H01F), C01H(H01H), C01I(H01I), C01L(H01L),
 C01O(H01O), C01P(H01P), C01R(H01R), C01S(H01S), C01U(H01U), C01V(H01V),
 C01W(H01W), C01X(H01X), C024(H024), C025(H025), C1D(H1D), C1E(H1E), C1F(H1F),
 C1C(H1C), C028(H028), C029(H029), C02A(H02D), C02B(H02E), C02D(H02F),
 C02H(H02H), C02I(H02I), C2(H2), C15(H15), C3(H3), C4(H4), C28(H28), C02L(H02L),
  C02M(H02M), C02N(H02N), C02O(H02O), C24(H24), C26(H26), C27(H27), C25(H25),
 C23(H23), C02S(H02S), C02T(H02T), C02V(H02V), C02W(H02W), C02Y(H02Y),
 C02Z(H02Z), C030(H030), C031(H031), C032(H032), C035(H035), C036(H036),
 C038(H038), C039(H039), C03D(H03D), C03F(H03F), C03G(H03G), C03H(H03H),
 C03J(H03J), C03K(H03K), C03L(H03L), C03N(H03N), C03O(H03O), C03P(H03P),
 C18(H18), C03U(H03U), C03X(H03X), C19(H19), C20(H20), C5(H5), C13(H13),
 C14(H14), C11(H11), C12(H12), C21(H21), C1I(H1I), C1K(H1K), C1L(H1L), C1J(H1J),
  C1H(H1H)
5.b Fitted hexagon refined as free rotating group:
 C16(C1D,C1E,C1F,C1C,C1B), C0(C2,C15,C3,C4,C28), C22(C24,C26,C27,C25,C23),
 C5(C13,C14,C11,C6,C12), C1G(C1I,C1K,C1L,C1J,C1H)
5.c Idealised Me refined as rotating group:
 C023(H02A,H02B,H02C), C03I(H03A,H03B,H03C), C03M(H03Q,H03R,H03S), C03R(H03E,
 H03I,H03M), C03W(H03T,H03V,H03W), C047(H04A,H04B,H04C), C049(H04G,H04H,H04I),
 C04A(H04D,H04E,H04F), C10(H10A,H10B,H10C), C1(H1A,H1B,H1G)
;
_olex2_submission_special_instructions 'No special instructions were received'

loop_
_space_group_symop_operation_xyz
'x, y, z'
'-x, -y, -z'

loop_
_atom_site_label
_atom_site_type_symbol
_atom_site_fract_x
_atom_site_fract_y
_atom_site_fract_z
_atom_site_U_iso_or_equiv
_atom_site_adp_type
_atom_site_occupancy
_atom_site_site_symmetry_order
_atom_site_calc_flag
_atom_site_refinement_flags_posn
_atom_site_refinement_flags_adp
_atom_site_refinement_flags_occupancy
_atom_site_disorder_assembly
_atom_site_disorder_group
Ir01 Ir 0.92440(2) 0.30817(2) 0.08468(2) 0.01372(6) Uani 1 1 d . . . . .
Ir02 Ir 0.49997(2) 0.70928(2) 0.41156(2) 0.01692(6) Uani 1 1 d . . . . .
S003 S 0.89630(12) 0.06768(8) 0.05832(8) 0.0325(3) Uani 1 1 d . . . . .
O004 O 0.8111(3) 0.35175(19) 0.18492(18) 0.0182(7) Uani 1 1 d . . . . .
O005 O 0.5862(3) 0.60529(19) 0.32798(17) 0.0183(7) Uani 1 1 d . . . . .
O006 O 0.5219(3) 0.59587(19) 0.43868(18) 0.0190(8) Uani 1 1 d . . . . .
O007 O 1.0592(3) 0.2821(2) -0.19287(18) 0.0231(8) Uani 1 1 d . . . . .
O008 O 1.1402(3) 0.4501(2) 0.11827(19) 0.0236(8) Uani 1 1 d . . . . .
O009 O 0.8876(2) 0.21193(19) 0.08954(18) 0.0175(7) Uani 1 1 d . . . . .
N00A N 0.8155(3) 0.3891(2) 0.0600(2) 0.0168(9) Uani 1 1 d . . . . .
N00B N 1.1883(3) 0.1454(2) 0.0677(2) 0.0147(9) Uani 1 1 d . . . . .
N00C N 0.3973(3) 0.7226(2) 0.3697(2) 0.0184(9) Uani 1 1 d . . . . .
N00D N 1.0410(3) 0.2378(2) 0.1062(2) 0.0154(9) Uani 1 1 d . . . . .
N00E N 0.7290(3) 0.5112(2) 0.0760(2) 0.0158(9) Uani 1 1 d . . . . .
N00F N 0.6059(3) 0.7412(3) 0.5576(2) 0.0255(11) Uani 1 1 d D . . . .
C00G C 0.6681(4) 0.4766(3) 0.0702(2) 0.0156(10) Uani 1 1 d . . . . .
N00H N 0.3396(3) 0.7680(3) 0.2891(2) 0.0252(10) Uani 1 1 d . . . . .
C00I C 0.5243(4) 0.4555(3) 0.0791(3) 0.0217(11) Uani 1 1 d . . . . .
C00J C 1.1599(4) 0.1608(3) 0.1390(2) 0.0159(10) Uani 1 1 d . . . . .
O00K O 0.1463(3) 0.9050(3) 0.5894(2) 0.0459(12) Uani 1 1 d . . . . .
C00L C 0.6839(4) 0.3478(3) 0.0498(3) 0.0193(11) Uani 1 1 d . . . . .
C00M C 0.8146(4) 0.4571(3) 0.0704(2) 0.0154(10) Uani 1 1 d . . . . .
N00N N 0.5934(3) 0.7097(2) 0.4599(2) 0.0184(9) Uani 1 1 d . . . . .
C00O C 1.0791(4) 0.2531(3) -0.1372(3) 0.0175(10) Uani 1 1 d . . . . .
C00P C 0.5677(4) 0.5077(3) 0.0793(3) 0.0189(11) Uani 1 1 d . . . . .
C00Q C 0.6584(4) 0.4427(3) 0.2981(2) 0.0143(10) Uani 1 1 d . . . . .
H00Q H 0.691926 0.465338 0.262938 0.017 Uiso 1 1 calc R U . . .
C00R C 0.8975(4) 0.4642(3) 0.0799(2) 0.0144(10) Uani 1 1 d . . . . .
O00S O 0.6315(4) 0.9278(3) 0.3115(3) 0.0443(12) Uani 1 1 d . . . . .
C00T C 1.1084(4) 0.2062(3) -0.0174(3) 0.0161(10) Uani 1 1 d . . . . .
C00U C 1.1152(4) 0.1928(3) 0.0496(2) 0.0153(10) Uani 1 1 d . . . . .
C00V C 1.0196(4) 0.2666(3) -0.0101(3) 0.0182(11) Uani 1 1 d . . . . .
C00W C 0.7027(4) 0.5896(3) 0.0949(3) 0.0185(11) Uani 1 1 d . . . . .
C00X C 0.5832(4) 0.3754(3) 0.0649(3) 0.0204(11) Uani 1 1 d . . . . .
C00Y C 1.0706(4) 0.2193(3) 0.1620(2) 0.0149(10) Uani 1 1 d . . . . .
C00Z C 0.3697(4) 0.5598(3) 0.1013(3) 0.0307(14) Uani 1 1 d . . . . .
H00Z H 0.302096 0.577651 0.109708 0.037 Uiso 1 1 calc R U . . .
C010 C 0.7238(4) 0.4010(3) 0.0592(3) 0.0167(10) Uani 1 1 d . . . . .
C011 C 0.6978(4) 0.6905(3) 0.5149(3) 0.0256(12) Uani 1 1 d . . . . .
C012 C 0.7420(4) 0.2720(3) 0.0261(3) 0.0225(12) Uani 1 1 d . . . . .
H012 H 0.810695 0.254643 0.012475 0.027 Uiso 1 1 calc R U . . .
C013 C 0.4243(4) 0.4845(3) 0.0903(3) 0.0270(13) Uani 1 1 d . . . . .
H013 H 0.393649 0.450889 0.090317 0.032 Uiso 1 1 calc R U . . .
C014 C 1.2756(4) 0.0877(3) 0.0193(2) 0.0171(11) Uani 1 1 d . . . . .
C015 C 1.0615(4) 0.2139(3) 0.2812(3) 0.0222(12) Uani 1 1 d . . . . .
C016 C 0.5884(4) 0.4851(3) 0.3602(2) 0.0154(10) Uani 1 1 d . . . . .
C017 C 0.4146(4) 0.6103(3) 0.1001(3) 0.0291(13) Uani 1 1 d . . . . .
H017 H 0.377504 0.662326 0.106797 0.035 Uiso 1 1 calc R U . . .
C018 C 0.2347(4) 0.6924(3) 0.2979(3) 0.0247(12) Uani 1 1 d . . . . .
C019 C 1.0459(4) 0.3931(3) 0.0970(2) 0.0159(10) Uani 1 1 d . . . . .
H019 H 1.092786 0.347383 0.100244 0.019 Uiso 1 1 calc R U . . .
C01A C 0.9157(4) 0.5280(3) 0.0825(3) 0.0171(10) Uani 1 1 d . . . . .
H01A H 0.872282 0.573756 0.076009 0.021 Uiso 1 1 calc R U . . .
C01B C 0.5110(4) 0.5845(3) 0.0892(3) 0.0248(12) Uani 1 1 d . . . . .
H01B H 0.540660 0.619041 0.088367 0.030 Uiso 1 1 calc R U . . .
C01C C 1.1534(4) 0.1486(3) 0.2565(3) 0.0214(11) Uani 1 1 d . . . . .
C01D C 0.4059(4) 0.7815(3) 0.4948(3) 0.0238(12) Uani 1 1 d . . . . .
C01E C 1.0598(4) 0.4582(3) 0.1029(3) 0.0196(11) Uani 1 1 d . . . . .
C01F C 0.7140(4) 0.6341(3) 0.0432(3) 0.0218(11) Uani 1 1 d . . . . .
H01F H 0.733960 0.615107 -0.003959 0.026 Uiso 1 1 calc R U . . .
C01G C 0.8209(4) 0.1259(3) 0.1344(3) 0.0209(11) Uani 1 1 d . . . . .
C01H C 0.1946(5) 0.7206(3) 0.2477(3) 0.0312(14) Uani 1 1 d . . . . .
H01H H 0.209915 0.758809 0.223604 0.037 Uiso 1 1 calc R U . . .
C01I C 0.6715(4) 0.6157(3) 0.1645(3) 0.0210(11) Uani 1 1 d . . . . .
H01I H 0.662676 0.583982 0.199105 0.025 Uiso 1 1 calc R U . . .
C01J C 0.5453(4) 0.7520(3) 0.5226(3) 0.0227(12) Uani 1 1 d . . . . .
C01K C 0.3333(4) 0.6905(3) 0.3677(3) 0.0189(11) Uani 1 1 d . . . . .
C01L C 0.9432(4) 0.3216(3) 0.2570(3) 0.0221(12) Uani 1 1 d . . . . .
H01L H 0.920821 0.349800 0.224552 0.027 Uiso 1 1 calc R U . . .
C01M C 0.9631(4) 0.3933(3) 0.0862(2) 0.0179(11) Uani 1 1 d . . . . .
C01N C 0.2987(4) 0.7168(3) 0.3165(3) 0.0229(12) Uani 1 1 d . . . . .
C01O C 0.5380(4) 0.4522(3) 0.4115(3) 0.0201(11) Uani 1 1 d . . . . .
H01O H 0.488605 0.481693 0.453416 0.024 Uiso 1 1 calc R U . . .
C01P C 0.5672(4) 0.8347(3) 0.3607(3) 0.0244(12) Uani 1 1 d . . . . .
H01P H 0.601866 0.824808 0.390907 0.029 Uiso 1 1 calc R U . . .
C01Q C 0.2110(4) 0.6349(3) 0.3344(3) 0.0251(12) Uani 1 1 d . . . . .
C01R C 0.9969(4) 0.5258(3) 0.0945(3) 0.0187(11) Uani 1 1 d . . . . .
H01R H 1.009191 0.569654 0.096873 0.022 Uiso 1 1 calc R U . . .
C01S C 1.1640(4) 0.1931(3) -0.1428(2) 0.0156(10) Uani 1 1 d . . . . .
H01S H 1.211569 0.168594 -0.187130 0.019 Uiso 1 1 calc R U . . .
C01T C 0.2460(4) 0.6074(3) 0.3895(3) 0.0236(12) Uani 1 1 d . . . . .
C01U C 0.1341(5) 0.6936(4) 0.2334(3) 0.0348(15) Uani 1 1 d . . . . .
H01U H 0.107842 0.712859 0.199411 0.042 Uiso 1 1 calc R U . . .
C01V C 0.3056(4) 0.8171(3) 0.5109(3) 0.0268(13) Uani 1 1 d . . . . .
H01V H 0.278531 0.806594 0.480138 0.032 Uiso 1 1 calc R U . . .
C01W C 1.2711(4) 0.0228(3) -0.0013(3) 0.0202(11) Uani 1 1 d . . . . .
H01W H 1.212053 0.015020 0.017497 0.024 Uiso 1 1 calc R U . . .
C01X C 1.4428(4) 0.0455(3) -0.0540(3) 0.0248(12) Uani 1 1 d . . . . .
H01X H 1.502259 0.052813 -0.071815 0.030 Uiso 1 1 calc R U . . .
C01Y C 0.5089(4) 0.7951(3) 0.3610(3) 0.0216(11) Uani 1 1 d . . . . .
C01Z C 1.2069(4) 0.1238(3) 0.1845(3) 0.0175(10) Uani 1 1 d . . . . .
C020 C 0.3984(4) 0.7698(3) 0.3227(3) 0.0225(12) Uani 1 1 d . . . . .
C021 C 0.6798(4) 0.3656(3) 0.2872(2) 0.0153(10) Uani 1 1 d . . . . .
C022 C 1.0230(4) 0.2523(3) 0.2334(3) 0.0186(11) Uani 1 1 d . . . . .
C023 C 1.1608(4) 0.5139(3) 0.1230(3) 0.0291(13) Uani 1 1 d . . . . .
H02A H 1.183322 0.528538 0.076774 0.044 Uiso 1 1 calc R U . . .
H02B H 1.211750 0.502741 0.142109 0.044 Uiso 1 1 calc R U . . .
H02C H 1.101670 0.554718 0.153477 0.044 Uiso 1 1 calc R U . . .
C024 C 1.1783(4) 0.1694(3) -0.0829(2) 0.0156(10) Uani 1 1 d . . . . .
H024 H 1.235583 0.128062 -0.086195 0.019 Uiso 1 1 calc R U . . .
C025 C 0.5414(4) 0.3230(3) 0.0632(3) 0.0239(12) Uani 1 1 d . . . . .
H025 H 0.472937 0.339742 0.075501 0.029 Uiso 1 1 calc R U . . .
C026 C 0.3012(4) 0.6390(3) 0.4103(3) 0.0198(11) Uani 1 1 d . . . . .
C16 C 0.7865(11) 0.6637(17) 0.5251(9) 0.0399(19) Uani 0.5 1 d G . P A 1
C1D C 0.7932(9) 0.6875(11) 0.5851(7) 0.0399(19) Uani 0.5 1 d G . P A 1
H1D H 0.736201 0.719485 0.621897 0.048 Uiso 0.5 1 calc R U P A 1
C1E C 0.8833(9) 0.6644(7) 0.5913(5) 0.0399(19) Uani 0.5 1 d G . P A 1
H1E H 0.887904 0.680670 0.632251 0.048 Uiso 0.5 1 calc R U P A 1
C1F C 0.9667(9) 0.6176(7) 0.5374(5) 0.0399(19) Uani 0.5 1 d G . P A 1
H1F H 1.028324 0.601848 0.541623 0.048 Uiso 0.5 1 calc R U P A 1
C1C C 0.9600(12) 0.5938(10) 0.4774(6) 0.0399(19) Uani 0.5 1 d G . P A 1
H1C H 1.017042 0.561841 0.440640 0.048 Uiso 0.5 1 calc R U P A 1
C1B C 0.8699(13) 0.6169(16) 0.4713(7) 0.0399(19) Uani 0.5 1 d DG . P A 1
C028 C 1.0078(4) 0.2877(3) -0.0722(2) 0.0157(10) Uani 1 1 d . . . . .
H028 H 0.949084 0.326859 -0.069762 0.019 Uiso 1 1 calc R U . . .
C029 C 0.1111(5) 0.6376(4) 0.2689(3) 0.0342(15) Uani 1 1 d . . . . .
H029 H 0.068044 0.619781 0.259482 0.041 Uiso 1 1 calc R U . . .
C02A C 0.4645(4) 0.8679(3) 0.2723(3) 0.0275(13) Uani 1 1 d . . . . .
H02D H 0.428831 0.879627 0.242733 0.033 Uiso 1 1 calc R U . . .
C02B C 1.2990(4) 0.0651(3) 0.1629(3) 0.0225(12) Uani 1 1 d . . . . .
H02E H 1.335547 0.048927 0.114744 0.027 Uiso 1 1 calc R U . . .
C02C C 0.4419(4) 0.7966(3) 0.5440(3) 0.0219(12) Uani 1 1 d . . . . .
C02D C 1.3607(4) 0.1004(3) -0.0064(3) 0.0197(11) Uani 1 1 d . . . . .
H02F H 1.362715 0.145573 0.008112 0.024 Uiso 1 1 calc R U . . .
N02E N 0.3176(6) 0.4266(4) 0.2543(4) 0.0629(19) Uani 1 1 d . . . . .
C02F C 0.7549(4) 0.3205(3) 0.2201(3) 0.0163(10) Uani 1 1 d . . . . .
C02G C 0.8234(4) 0.2010(3) 0.1413(3) 0.0179(11) Uani 1 1 d . . . . .
C02H C 0.3805(4) 0.8491(3) 0.6034(3) 0.0298(13) Uani 1 1 d . . . . .
H02H H 0.406762 0.860500 0.634326 0.036 Uiso 1 1 calc R U . . .
C02I C 0.5981(4) 0.2485(3) 0.0441(3) 0.0274(13) Uani 1 1 d . . . . .
H02I H 0.568276 0.214075 0.045404 0.033 Uiso 1 1 calc R U . . .
C0 C 0.5716(12) 0.7725(8) 0.6297(3) 0.0389(9) Uani 0.5 1 d DG . P B 2
C2 C 0.5647(10) 0.8413(7) 0.6538(3) 0.0389(9) Uani 0.5 1 d G . P B 2
H2 H 0.583164 0.873336 0.621944 0.047 Uiso 0.5 1 calc R U P B 2
C15 C 0.5307(8) 0.8633(5) 0.7247(4) 0.0389(9) Uani 0.5 1 d G . P B 2
H15 H 0.525963 0.910287 0.741220 0.047 Uiso 0.5 1 calc R U P B 2
C3 C 0.5037(8) 0.8164(5) 0.7714(3) 0.0389(9) Uani 0.5 1 d G . P B 2
H3 H 0.480443 0.831443 0.819792 0.047 Uiso 0.5 1 calc R U P B 2
C4 C 0.5106(10) 0.7477(5) 0.7472(5) 0.0389(9) Uani 0.5 1 d G . P B 2
H4 H 0.492124 0.715647 0.779089 0.047 Uiso 0.5 1 calc R U P B 2
C28 C 0.5446(13) 0.7257(6) 0.6763(5) 0.0389(9) Uani 0.5 1 d G . P B 2
H28 H 0.549324 0.678694 0.659812 0.047 Uiso 0.5 1 calc R U P B 2
C02K C 0.5746(4) 0.8881(3) 0.3167(3) 0.0275(13) Uani 1 1 d . . . . .
C02L C 0.2494(4) 0.5300(3) 0.4822(3) 0.0296(13) Uani 1 1 d . . . . .
H02L H 0.236276 0.490220 0.504640 0.035 Uiso 1 1 calc R U . . .
C02M C 1.3369(4) 0.0309(3) 0.2094(3) 0.0283(13) Uani 1 1 d . . . . .
H02M H 1.399897 -0.008036 0.193448 0.034 Uiso 1 1 calc R U . . .
C02N C 0.2943(4) 0.5676(3) 0.5061(3) 0.0262(12) Uani 1 1 d . . . . .
H02N H 0.307093 0.556221 0.547046 0.031 Uiso 1 1 calc R U . . .
C02O C 0.9362(4) 0.5262(4) 0.2893(3) 0.0316(14) Uani 1 1 d . . . . .
H02O H 0.991509 0.491009 0.253626 0.038 Uiso 1 1 calc R U . . .
C22 C 0.3360(6) 0.8045(5) 0.2292(3) 0.025(2) Uani 0.6667 1 d G . P C 1
C24 C 0.4145(5) 0.7749(4) 0.1664(4) 0.029(2) Uani 0.6667 1 d G . P C 1
H24 H 0.468618 0.730923 0.163617 0.035 Uiso 0.6667 1 calc R U P C 1
C26 C 0.4138(5) 0.8095(4) 0.1077(3) 0.038(2) Uani 0.6667 1 d G . P C 1
H26 H 0.467464 0.789298 0.064857 0.045 Uiso 0.6667 1 calc R U P C 1
C27 C 0.3347(7) 0.8738(4) 0.1118(4) 0.047(3) Uani 0.6667 1 d G . P C 1
H27 H 0.334201 0.897527 0.071731 0.057 Uiso 0.6667 1 calc R U P C 1
C25 C 0.2562(5) 0.9034(4) 0.1746(5) 0.042(3) Uani 0.6667 1 d G . P C 1
H25 H 0.202090 0.947382 0.177364 0.050 Uiso 0.6667 1 calc R U P C 1
C23 C 0.2569(5) 0.8688(4) 0.2332(3) 0.038(3) Uani 0.6667 1 d G . P C 1
H23 H 0.203241 0.889007 0.276124 0.046 Uiso 0.6667 1 calc R U P C 1
C02Q C 0.4564(4) 0.8134(3) 0.3163(3) 0.0210(11) Uani 1 1 d . . . . .
C02R C 0.8625(4) 0.5922(4) 0.4060(3) 0.0281(13) Uani 1 1 d D . . . .
C02S C 0.3200(4) 0.6210(3) 0.4704(3) 0.0238(12) Uani 1 1 d . . . . .
H02S H 0.351096 0.646180 0.486755 0.029 Uiso 1 1 calc R U . . .
C02T C 0.6538(4) 0.6897(3) 0.1818(3) 0.0315(14) Uani 1 1 d . . . . .
H02T H 0.633518 0.708852 0.228885 0.038 Uiso 1 1 calc R U . . .
C02U C 0.7730(4) 0.6254(3) 0.3962(3) 0.0224(12) Uani 1 1 d . . . . .
C02V C 0.6950(4) 0.7083(3) 0.0627(3) 0.0311(14) Uani 1 1 d . . . . .
H02V H 0.702772 0.740416 0.028269 0.037 Uiso 1 1 calc R U . . .
C02W C 0.7685(4) 0.6104(3) 0.3320(3) 0.0260(12) Uani 1 1 d . . . . .
H02W H 0.709222 0.634544 0.324996 0.031 Uiso 1 1 calc R U . . .
N02X N -0.0712(4) 0.9697(3) 0.8745(3) 0.0439(14) Uani 1 1 d . . . . .
C02Y C 0.6997(4) 0.2227(3) 0.0226(3) 0.0260(12) Uani 1 1 d . . . . .
H02Y H 0.738981 0.171534 0.005853 0.031 Uiso 1 1 calc R U . . .
C02Z C 1.4399(4) -0.0193(3) -0.0758(3) 0.0288(13) Uani 1 1 d . . . . .
H02Z H 1.496784 -0.056229 -0.108858 0.035 Uiso 1 1 calc R U . . .
C030 C 1.1945(4) 0.1104(3) 0.3030(3) 0.0294(13) Uani 1 1 d . . . . .
H030 H 1.159248 0.125204 0.351402 0.035 Uiso 1 1 calc R U . . .
C031 C 0.5599(4) 0.3767(3) 0.4013(3) 0.0214(11) Uani 1 1 d . . . . .
H031 H 0.526332 0.354388 0.436728 0.026 Uiso 1 1 calc R U . . .
C032 C 0.7586(4) 0.2504(3) 0.2013(3) 0.0206(11) Uani 1 1 d . . . . .
H032 H 0.711532 0.234822 0.233113 0.025 Uiso 1 1 calc R U . . .
N033 N 0.3710(5) 0.2399(4) 0.0867(3) 0.063(2) Uani 1 1 d . . . . .
C034 C 0.2443(4) 0.8676(3) 0.5710(3) 0.0329(14) Uani 1 1 d . . . . .
C035 C 0.7657(5) 0.0922(3) 0.1843(3) 0.0257(13) Uani 1 1 d . . . . .
H035 H 0.718252 0.115671 0.228961 0.031 Uiso 1 1 calc R U . . .
C036 C 0.5243(5) 0.9042(3) 0.2721(3) 0.0308(14) Uani 1 1 d . . . . .
H036 H 0.531227 0.940211 0.241628 0.037 Uiso 1 1 calc R U . . .
C037 C 0.5655(4) 0.5659(3) 0.3752(3) 0.0175(11) Uani 1 1 d . . . . .
C038 C 1.0109(4) 0.2420(4) 0.3519(3) 0.0339(15) Uani 1 1 d . . . . .
H038 H 1.032970 0.215215 0.385104 0.041 Uiso 1 1 calc R U . . .
C039 C 0.6300(4) 0.3335(3) 0.3403(3) 0.0205(11) Uani 1 1 d . . . . .
H039 H 0.644798 0.281635 0.334236 0.025 Uiso 1 1 calc R U . . .
C03B C 0.6893(4) 0.6729(3) 0.4535(3) 0.0212(11) Uani 1 1 d . . . . .
C03D C 0.2239(4) 0.5507(3) 0.4256(3) 0.0285(13) Uani 1 1 d . . . . .
H03D H 0.190853 0.526189 0.410925 0.034 Uiso 1 1 calc R U . . .
C03E C 0.3125(5) 0.2684(4) 0.1386(4) 0.0429(17) Uani 1 1 d . . . . .
C03F C 0.9420(4) 0.5424(4) 0.3510(3) 0.0314(14) Uani 1 1 d . . . . .
H03F H 1.002372 0.518894 0.356697 0.038 Uiso 1 1 calc R U . . .
C03G C 0.9301(5) 0.3076(4) 0.3741(3) 0.0435(18) Uani 1 1 d . . . . .
H03G H 0.896284 0.325025 0.422272 0.052 Uiso 1 1 calc R U . . .
C03H C 1.3537(4) -0.0311(3) -0.0497(3) 0.0240(12) Uani 1 1 d . . . . .
H03H H 1.351423 -0.075842 -0.064991 0.029 Uiso 1 1 calc R U . . .
C03I C 1.1335(5) 0.2515(3) -0.2600(3) 0.0318(14) Uani 1 1 d . . . . .
H03A H 1.112106 0.278478 -0.295063 0.048 Uiso 1 1 calc R U . . .
H03B H 1.146039 0.198809 -0.269221 0.048 Uiso 1 1 calc R U . . .
H03C H 1.193411 0.256379 -0.261783 0.048 Uiso 1 1 calc R U . . .
C03J C 1.2839(4) 0.0526(3) 0.2801(3) 0.0324(14) Uani 1 1 d . . . . .
H03J H 1.309628 0.027430 0.312523 0.039 Uiso 1 1 calc R U . . .
C03K C 0.8975(5) 0.3485(3) 0.3265(3) 0.0340(15) Uani 1 1 d . . . . .
H03K H 0.843663 0.395070 0.341908 0.041 Uiso 1 1 calc R U . . .
C03L C 0.8497(4) 0.5608(3) 0.2786(3) 0.0285(13) Uani 1 1 d . . . . .
H03L H 0.846135 0.550738 0.235312 0.034 Uiso 1 1 calc R U . . .
C03M C 0.2364(6) 0.3052(5) 0.2057(4) 0.0493(19) Uani 1 1 d . . . . .
H03Q H 0.174857 0.332449 0.199670 0.074 Uiso 1 1 calc R U . . .
H03R H 0.254569 0.340162 0.225780 0.074 Uiso 1 1 calc R U . . .
H03S H 0.228555 0.267888 0.236689 0.074 Uiso 1 1 calc R U . . .
C03N C 0.7940(5) 0.0172(3) 0.1556(3) 0.0352(15) Uani 1 1 d . . . . .
H03N H 0.767901 -0.016226 0.180370 0.042 Uiso 1 1 calc R U . . .
C03O C 0.2828(5) 0.8840(3) 0.6168(3) 0.0312(14) Uani 1 1 d . . . . .
H03O H 0.241262 0.919266 0.657221 0.037 Uiso 1 1 calc R U . . .
C03P C 0.8618(5) -0.0023(3) 0.0895(3) 0.0321(14) Uani 1 1 d . . . . .
H03P H 0.886917 -0.050068 0.063734 0.039 Uiso 1 1 calc R U . . .
C17 C 0.8677(16) 0.6079(18) 0.4721(8) 0.0399(19) Uani 0.5 1 d D . P A 2
C03R C 0.4470(5) 0.4763(5) 0.2573(4) 0.0491(19) Uani 1 1 d . . . . .
H03E H 0.512006 0.441286 0.227282 0.074 Uiso 1 1 calc R U . . .
H03I H 0.444093 0.481282 0.304889 0.074 Uiso 1 1 calc R U . . .
H03M H 0.433990 0.525041 0.240725 0.074 Uiso 1 1 calc R U . . .
C03S C 0.3741(6) 0.4487(4) 0.2557(4) 0.0455(17) Uani 1 1 d . . . . .
C18 C 0.9572(14) 0.5738(11) 0.4834(8) 0.0399(19) Uani 0.5 1 d . . P A 2
H18 H 1.012539 0.539167 0.447292 0.048 Uiso 0.5 1 calc R U P A 2
C03U C 0.6653(4) 0.7355(3) 0.1311(3) 0.0326(14) Uani 1 1 d . . . . .
H03U H 0.652562 0.786048 0.143605 0.039 Uiso 1 1 calc R U . . .
C03V C -0.0195(5) 0.9410(4) 0.8196(4) 0.0357(15) Uani 1 1 d . . . . .
C03W C -0.0571(6) 1.1384(4) 0.8697(4) 0.0472(18) Uani 1 1 d . . . . .
H03T H -0.120287 1.174860 0.871951 0.071 Uiso 1 1 calc R U . . .
H03V H -0.028507 1.161843 0.892743 0.071 Uiso 1 1 calc R U . . .
H03W H -0.066227 1.096195 0.892881 0.071 Uiso 1 1 calc R U . . .
C03X C 0.1494(5) 0.6081(4) 0.3168(3) 0.0317(14) Uani 1 1 d . . . . .
H03X H 0.134382 0.568833 0.338914 0.038 Uiso 1 1 calc R U . . .
C19 C 0.7985(13) 0.6695(12) 0.5919(9) 0.0399(19) Uani 0.5 1 d . . P A 2
H19 H 0.743229 0.700253 0.630516 0.048 Uiso 0.5 1 calc R U P A 2
C20 C 0.8851(11) 0.6370(9) 0.5993(7) 0.0399(19) Uani 0.5 1 d . . P A 2
H20 H 0.890851 0.646626 0.641789 0.048 Uiso 0.5 1 calc R U P A 2
C5 C 0.5544(8) 0.8699(5) 0.7052(4) 0.0389(9) Uani 0.5 1 d G . P B 1
H5 H 0.559168 0.916166 0.712548 0.047 Uiso 0.5 1 calc R U P B 1
C13 C 0.5154(8) 0.8370(5) 0.7616(3) 0.0389(9) Uani 0.5 1 d G . P B 1
H13 H 0.493464 0.860703 0.807435 0.047 Uiso 0.5 1 calc R U P B 1
C14 C 0.5084(10) 0.7694(5) 0.7509(4) 0.0389(9) Uani 0.5 1 d G . P B 1
H14 H 0.481720 0.746850 0.789440 0.047 Uiso 0.5 1 calc R U P B 1
C11 C 0.5404(13) 0.7347(6) 0.6839(5) 0.0389(9) Uani 0.5 1 d G . P B 1
H11 H 0.535680 0.688457 0.676558 0.047 Uiso 0.5 1 calc R U P B 1
C6 C 0.5795(12) 0.7676(7) 0.6275(4) 0.0389(9) Uani 0.5 1 d DG . P B 1
C12 C 0.5865(10) 0.8353(7) 0.6382(3) 0.0389(9) Uani 0.5 1 d G . P B 1
H12 H 0.613129 0.857773 0.599664 0.047 Uiso 0.5 1 calc R U P B 1
C21 C 0.9658(12) 0.5892(9) 0.5439(7) 0.0399(19) Uani 0.5 1 d . . P A 2
H21 H 1.027202 0.567210 0.548325 0.048 Uiso 0.5 1 calc R U P A 2
C046 C 0.0077(7) 1.1123(5) 0.7976(5) 0.057(2) Uani 1 1 d . . . . .
C047 C 0.1014(6) 0.8867(5) 0.5473(5) 0.072(3) Uani 1 1 d . . . . .
H04A H 0.129453 0.897349 0.500102 0.108 Uiso 1 1 calc R U . . .
H04B H 0.031100 0.916518 0.566825 0.108 Uiso 1 1 calc R U . . .
H04C H 0.112818 0.833693 0.546195 0.108 Uiso 1 1 calc R U . . .
C049 C 0.0450(5) 0.9077(4) 0.7496(4) 0.0471(18) Uani 1 1 d . . . . .
H04G H 0.069149 0.943814 0.724662 0.071 Uiso 1 1 calc R U . . .
H04H H 0.009677 0.892722 0.726090 0.071 Uiso 1 1 calc R U . . .
H04I H 0.100207 0.863798 0.750301 0.071 Uiso 1 1 calc R U . . .
C04A C 0.6674(6) 0.9277(4) 0.3634(4) 0.0514(19) Uani 1 1 d . . . . .
H04D H 0.704795 0.959388 0.354001 0.077 Uiso 1 1 calc R U . . .
H04E H 0.709750 0.876705 0.364530 0.077 Uiso 1 1 calc R U . . .
H04F H 0.612884 0.946801 0.408261 0.077 Uiso 1 1 calc R U . . .
N04B N 0.0572(7) 1.0915(5) 0.7414(4) 0.086(3) Uani 1 1 d . . . . .
N5 N 0.7600(12) 0.8319(7) 0.4710(7) 0.052(4) Uani 0.5 1 d . . P . .
C7 C 0.8434(14) 0.8081(8) 0.4526(8) 0.049(4) Uani 0.5 1 d . . P . .
C10 C 0.9450(12) 0.7887(11) 0.4238(11) 0.085(7) Uani 0.5 1 d . . P . .
H10A H 0.964896 0.796040 0.374810 0.127 Uiso 0.5 1 calc R U P . .
H10B H 0.978569 0.736381 0.427645 0.127 Uiso 0.5 1 calc R U P . .
H10C H 0.962271 0.820266 0.448861 0.127 Uiso 0.5 1 calc R U P . .
C1A C 0.7874(15) 0.6592(19) 0.5290(11) 0.0399(19) Uani 0.5 1 d . . P A 2
C1G C 0.3183(19) 0.8162(12) 0.2406(10) 0.046(3) Uani 0.3333 1 d G . P C 2
C1I C 0.3798(15) 0.7966(10) 0.1711(11) 0.046(3) Uani 0.3333 1 d G . P C 2
H1I H 0.438047 0.752946 0.157086 0.055 Uiso 0.3333 1 calc R U P C 2
C1K C 0.3562(14) 0.8407(10) 0.1222(8) 0.046(3) Uani 0.3333 1 d G . P C 2
H1K H 0.398238 0.827307 0.074738 0.055 Uiso 0.3333 1 calc R U P C 2
C1L C 0.2710(15) 0.9046(9) 0.1428(8) 0.046(3) Uani 0.3333 1 d G . P C 2
H1L H 0.254857 0.934777 0.109359 0.055 Uiso 0.3333 1 calc R U P C 2
C1J C 0.2095(13) 0.9243(9) 0.2123(9) 0.046(3) Uani 0.3333 1 d G . P C 2
H1J H 0.151284 0.967887 0.226327 0.055 Uiso 0.3333 1 calc R U P C 2
C1H C 0.2331(17) 0.8801(12) 0.2612(7) 0.046(3) Uani 0.3333 1 d G . P C 2
H1H H 0.191090 0.893526 0.308676 0.055 Uiso 0.3333 1 calc R U P C 2
C1 C 1.3278(10) -0.0128(8) 0.4573(6) 0.0436(19) Uani 0.5 1 d D U P . .
H1A H 1.373387 -0.042480 0.412392 0.065 Uiso 0.5 1 calc R U P . .
H1B H 1.331272 -0.044014 0.494297 0.065 Uiso 0.5 1 calc R U P . .
H1G H 1.345066 0.028974 0.464772 0.065 Uiso 0.5 1 calc R U P . .
C9 C 1.2351(9) 0.0140(8) 0.4580(6) 0.0436(19) Uani 0.5 1 d D U P . .
N8 N 1.1552(9) 0.0402(6) 0.4621(5) 0.0436(19) Uani 0.5 1 d D U P . .

loop_
_atom_site_aniso_label
_atom_site_aniso_U_11
_atom_site_aniso_U_22
_atom_site_aniso_U_33
_atom_site_aniso_U_23
_atom_site_aniso_U_13
_atom_site_aniso_U_12
Ir01 0.00915(10) 0.01230(10) 0.01385(10) -0.00223(7) -0.00198(8) 0.00004(8)
Ir02 0.01539(12) 0.01488(11) 0.01749(11) -0.00228(8) -0.00482(9) -0.00382(8)
S003 0.0333(9) 0.0207(7) 0.0348(8) -0.0078(6) -0.0087(7) -0.0045(6)
O004 0.0142(19) 0.0129(17) 0.0222(19) -0.0012(14) -0.0052(16) -0.0012(15)
O005 0.0169(19) 0.0176(18) 0.0153(17) -0.0005(14) -0.0035(15) -0.0036(15)
O006 0.017(2) 0.0198(19) 0.0159(18) -0.0021(14) -0.0052(16) -0.0039(15)
O007 0.022(2) 0.028(2) 0.0163(18) 0.0024(15) -0.0093(17) -0.0042(17)
O008 0.015(2) 0.030(2) 0.025(2) -0.0016(16) -0.0075(17) -0.0085(17)
O009 0.0114(18) 0.0169(18) 0.0180(18) -0.0039(14) -0.0037(15) -0.0003(14)
N00A 0.013(2) 0.014(2) 0.018(2) -0.0031(17) -0.0024(18) -0.0014(17)
N00B 0.012(2) 0.014(2) 0.0103(19) -0.0016(16) -0.0013(17) 0.0009(17)
N00C 0.016(2) 0.015(2) 0.021(2) 0.0014(18) -0.0053(19) -0.0043(18)
N00D 0.012(2) 0.014(2) 0.016(2) -0.0036(16) 0.0034(18) -0.0087(17)
N00E 0.010(2) 0.015(2) 0.019(2) 0.0002(17) -0.0041(18) -0.0020(17)
N00F 0.025(3) 0.035(3) 0.018(2) -0.007(2) -0.006(2) -0.016(2)
C00G 0.014(3) 0.018(3) 0.015(2) 0.000(2) -0.005(2) -0.006(2)
N00H 0.024(3) 0.021(2) 0.032(3) 0.005(2) -0.014(2) -0.008(2)
C00I 0.015(3) 0.019(3) 0.028(3) 0.002(2) -0.009(2) -0.004(2)
C00J 0.013(3) 0.012(2) 0.015(2) -0.0055(19) -0.001(2) 0.000(2)
O00K 0.021(2) 0.053(3) 0.045(3) -0.016(2) -0.004(2) -0.001(2)
C00L 0.020(3) 0.020(3) 0.021(3) 0.003(2) -0.011(2) -0.008(2)
C00M 0.011(3) 0.016(2) 0.014(2) -0.0022(19) -0.003(2) -0.001(2)
N00N 0.018(2) 0.020(2) 0.010(2) -0.0030(17) 0.0000(18) -0.0055(19)
C00O 0.019(3) 0.020(3) 0.017(2) 0.001(2) -0.008(2) -0.010(2)
C00P 0.014(3) 0.016(3) 0.023(3) 0.002(2) -0.007(2) -0.002(2)
C00Q 0.013(3) 0.015(2) 0.013(2) 0.0007(19) -0.004(2) -0.005(2)
C00R 0.011(2) 0.018(3) 0.011(2) -0.0027(19) -0.002(2) -0.004(2)
O00S 0.045(3) 0.042(3) 0.061(3) 0.011(2) -0.025(3) -0.028(2)
C00T 0.010(3) 0.017(2) 0.015(2) 0.000(2) -0.001(2) -0.002(2)
C00U 0.012(3) 0.017(2) 0.014(2) 0.0001(19) -0.006(2) -0.003(2)
C00V 0.021(3) 0.013(2) 0.027(3) 0.005(2) -0.014(2) -0.010(2)
C00W 0.012(3) 0.016(3) 0.024(3) 0.000(2) -0.006(2) -0.001(2)
C00X 0.017(3) 0.018(3) 0.024(3) -0.002(2) -0.008(2) -0.004(2)
C00Y 0.012(3) 0.016(2) 0.014(2) -0.0002(19) -0.006(2) -0.001(2)
C00Z 0.016(3) 0.029(3) 0.045(4) 0.002(3) -0.013(3) -0.006(2)
C010 0.011(3) 0.021(3) 0.016(2) 0.003(2) -0.005(2) -0.004(2)
C011 0.016(3) 0.039(3) 0.020(3) -0.004(2) -0.003(2) -0.012(3)
C012 0.019(3) 0.021(3) 0.026(3) 0.000(2) -0.012(2) -0.002(2)
C013 0.020(3) 0.025(3) 0.036(3) 0.003(2) -0.009(3) -0.010(2)
C014 0.017(3) 0.015(2) 0.009(2) -0.0033(19) -0.001(2) 0.003(2)
C015 0.018(3) 0.025(3) 0.017(3) -0.005(2) -0.004(2) -0.004(2)
C016 0.014(3) 0.016(2) 0.014(2) -0.0027(19) -0.005(2) -0.003(2)
C017 0.020(3) 0.020(3) 0.045(4) 0.001(3) -0.014(3) -0.004(2)
C018 0.020(3) 0.023(3) 0.027(3) -0.001(2) -0.009(3) -0.004(2)
C019 0.011(3) 0.016(3) 0.016(2) -0.001(2) -0.002(2) -0.004(2)
C01A 0.014(3) 0.014(2) 0.018(3) 0.004(2) -0.003(2) -0.004(2)
C01B 0.023(3) 0.018(3) 0.037(3) 0.004(2) -0.017(3) -0.006(2)
C01C 0.020(3) 0.022(3) 0.018(3) -0.001(2) -0.005(2) -0.004(2)
C01D 0.030(3) 0.019(3) 0.029(3) 0.007(2) -0.014(3) -0.015(2)
C01E 0.010(3) 0.027(3) 0.016(3) -0.001(2) -0.002(2) -0.004(2)
C01F 0.018(3) 0.020(3) 0.024(3) 0.004(2) -0.007(2) -0.004(2)
C01G 0.025(3) 0.012(2) 0.024(3) -0.005(2) -0.011(2) -0.002(2)
C01H 0.031(4) 0.030(3) 0.038(3) 0.004(3) -0.019(3) -0.010(3)
C01I 0.016(3) 0.021(3) 0.020(3) 0.001(2) -0.004(2) -0.005(2)
C01J 0.028(3) 0.024(3) 0.020(3) 0.000(2) -0.008(2) -0.015(2)
C01K 0.015(3) 0.020(3) 0.022(3) -0.004(2) -0.009(2) -0.004(2)
C01L 0.018(3) 0.021(3) 0.016(3) -0.007(2) -0.004(2) 0.001(2)
C01M 0.011(3) 0.030(3) 0.005(2) 0.002(2) 0.002(2) -0.004(2)
C01N 0.019(3) 0.021(3) 0.027(3) 0.003(2) -0.010(2) -0.005(2)
C01O 0.018(3) 0.021(3) 0.015(2) -0.006(2) -0.001(2) -0.005(2)
C01P 0.024(3) 0.018(3) 0.030(3) 0.000(2) -0.009(3) -0.008(2)
C01Q 0.023(3) 0.027(3) 0.025(3) 0.002(2) -0.009(3) -0.009(2)
C01R 0.016(3) 0.020(3) 0.018(3) -0.003(2) -0.002(2) -0.009(2)
C01S 0.013(3) 0.016(2) 0.011(2) -0.0045(19) 0.003(2) -0.005(2)
C01T 0.021(3) 0.025(3) 0.023(3) 0.001(2) -0.006(2) -0.008(2)
C01U 0.034(4) 0.041(4) 0.034(3) 0.001(3) -0.022(3) -0.011(3)
C01V 0.016(3) 0.025(3) 0.030(3) -0.007(2) -0.002(3) -0.003(2)
C01W 0.019(3) 0.021(3) 0.017(3) 0.001(2) -0.007(2) -0.004(2)
C01X 0.015(3) 0.026(3) 0.024(3) 0.000(2) -0.003(2) -0.001(2)
C01Y 0.019(3) 0.017(3) 0.024(3) -0.009(2) -0.006(2) -0.003(2)
C01Z 0.013(3) 0.019(3) 0.015(2) 0.001(2) -0.006(2) 0.000(2)
C020 0.022(3) 0.018(3) 0.025(3) -0.003(2) -0.008(2) -0.005(2)
C021 0.011(3) 0.014(2) 0.015(2) -0.0042(19) -0.004(2) 0.002(2)
C022 0.014(3) 0.020(3) 0.016(2) -0.002(2) -0.003(2) -0.003(2)
C023 0.021(3) 0.031(3) 0.038(3) -0.001(3) -0.010(3) -0.012(3)
C024 0.016(3) 0.014(2) 0.012(2) -0.0029(19) -0.005(2) 0.000(2)
C025 0.023(3) 0.024(3) 0.030(3) 0.003(2) -0.014(3) -0.010(2)
C026 0.010(3) 0.020(3) 0.023(3) -0.002(2) -0.002(2) -0.002(2)
C16 0.0262(16) 0.071(5) 0.0239(17) -0.001(2) -0.0086(14) -0.022(3)
C1D 0.0262(16) 0.071(5) 0.0239(17) -0.001(2) -0.0086(14) -0.022(3)
C1E 0.0262(16) 0.071(5) 0.0239(17) -0.001(2) -0.0086(14) -0.022(3)
C1F 0.0262(16) 0.071(5) 0.0239(17) -0.001(2) -0.0086(14) -0.022(3)
C1C 0.0262(16) 0.071(5) 0.0239(17) -0.001(2) -0.0086(14) -0.022(3)
C1B 0.0262(16) 0.071(5) 0.0239(17) -0.001(2) -0.0086(14) -0.022(3)
C028 0.009(2) 0.017(2) 0.014(2) -0.0018(19) -0.001(2) -0.001(2)
C029 0.033(4) 0.047(4) 0.035(3) 0.001(3) -0.018(3) -0.022(3)
C02A 0.024(3) 0.019(3) 0.042(3) 0.006(2) -0.019(3) -0.005(2)
C02B 0.021(3) 0.022(3) 0.018(3) -0.001(2) -0.007(2) -0.001(2)
C02C 0.022(3) 0.018(3) 0.017(3) -0.006(2) 0.000(2) -0.006(2)
C02D 0.017(3) 0.021(3) 0.017(2) 0.001(2) -0.006(2) -0.002(2)
N02E 0.075(5) 0.060(5) 0.064(5) 0.005(4) -0.030(4) -0.033(4)
C02F 0.016(3) 0.014(2) 0.014(2) -0.0002(19) -0.005(2) -0.002(2)
C02G 0.016(3) 0.013(2) 0.021(3) -0.001(2) -0.006(2) -0.003(2)
C02H 0.031(4) 0.022(3) 0.028(3) -0.008(2) -0.001(3) -0.011(3)
C02I 0.027(3) 0.027(3) 0.038(3) 0.007(3) -0.017(3) -0.016(3)
C0 0.038(2) 0.050(2) 0.0230(17) -0.0181(16) -0.0009(15) -0.0209(18)
C2 0.038(2) 0.050(2) 0.0230(17) -0.0181(16) -0.0009(15) -0.0209(18)
C15 0.038(2) 0.050(2) 0.0230(17) -0.0181(16) -0.0009(15) -0.0209(18)
C3 0.038(2) 0.050(2) 0.0230(17) -0.0181(16) -0.0009(15) -0.0209(18)
C4 0.038(2) 0.050(2) 0.0230(17) -0.0181(16) -0.0009(15) -0.0209(18)
C28 0.038(2) 0.050(2) 0.0230(17) -0.0181(16) -0.0009(15) -0.0209(18)
C02K 0.027(3) 0.019(3) 0.037(3) 0.000(2) -0.011(3) -0.010(2)
C02L 0.020(3) 0.031(3) 0.033(3) 0.005(3) -0.006(3) -0.008(3)
C02M 0.021(3) 0.027(3) 0.025(3) 0.002(2) -0.007(3) 0.003(2)
C02N 0.016(3) 0.030(3) 0.025(3) 0.004(2) -0.005(2) -0.003(2)
C02O 0.022(3) 0.047(4) 0.019(3) -0.002(3) -0.003(3) -0.011(3)
C22 0.039(6) 0.026(5) 0.029(6) 0.011(4) -0.024(5) -0.022(4)
C24 0.042(6) 0.027(5) 0.030(5) 0.008(4) -0.025(5) -0.017(5)
C26 0.063(8) 0.041(6) 0.034(6) 0.014(5) -0.034(6) -0.032(6)
C27 0.078(9) 0.030(6) 0.063(8) 0.028(6) -0.055(8) -0.025(6)
C25 0.054(8) 0.037(6) 0.056(8) 0.022(6) -0.043(7) -0.020(6)
C23 0.036(6) 0.029(6) 0.062(7) 0.015(6) -0.034(6) -0.012(5)
C02Q 0.018(3) 0.013(2) 0.026(3) -0.002(2) -0.007(2) -0.001(2)
C02R 0.019(3) 0.044(4) 0.020(3) 0.002(3) -0.006(2) -0.013(3)
C02S 0.015(3) 0.026(3) 0.024(3) -0.002(2) -0.004(2) -0.004(2)
C02T 0.026(3) 0.031(3) 0.033(3) -0.012(3) -0.007(3) -0.009(3)
C02U 0.024(3) 0.029(3) 0.014(2) -0.001(2) -0.004(2) -0.014(2)
C02V 0.023(3) 0.025(3) 0.042(4) 0.010(3) -0.010(3) -0.008(3)
C02W 0.021(3) 0.036(3) 0.019(3) -0.002(2) -0.005(2) -0.010(3)
N02X 0.033(3) 0.052(4) 0.043(4) 0.008(3) -0.007(3) -0.019(3)
C02Y 0.025(3) 0.017(3) 0.036(3) 0.001(2) -0.014(3) -0.005(2)
C02Z 0.023(3) 0.024(3) 0.022(3) -0.010(2) -0.002(3) 0.003(2)
C030 0.025(3) 0.035(3) 0.015(3) -0.001(2) -0.006(3) 0.000(3)
C031 0.026(3) 0.020(3) 0.017(3) 0.002(2) -0.004(2) -0.011(2)
C032 0.017(3) 0.018(3) 0.018(3) -0.004(2) 0.000(2) -0.004(2)
N033 0.063(5) 0.093(6) 0.043(4) -0.016(4) -0.006(4) -0.051(4)
C034 0.022(3) 0.028(3) 0.033(3) -0.005(3) -0.001(3) -0.002(3)
C035 0.046(4) 0.012(3) 0.032(3) 0.002(2) -0.025(3) -0.015(3)
C036 0.035(4) 0.019(3) 0.042(4) 0.012(3) -0.019(3) -0.010(3)
C037 0.010(3) 0.019(3) 0.014(2) -0.005(2) 0.001(2) 0.001(2)
C038 0.025(3) 0.043(4) 0.017(3) -0.003(3) -0.007(3) 0.005(3)
C039 0.023(3) 0.016(3) 0.019(3) 0.000(2) -0.005(2) -0.007(2)
C03B 0.017(3) 0.028(3) 0.018(3) -0.001(2) -0.006(2) -0.009(2)
C03D 0.023(3) 0.032(3) 0.033(3) 0.001(3) -0.010(3) -0.014(3)
C03E 0.046(4) 0.060(5) 0.037(4) -0.001(3) -0.014(4) -0.038(4)
C03F 0.017(3) 0.049(4) 0.022(3) -0.001(3) -0.004(3) -0.009(3)
C03G 0.037(4) 0.050(4) 0.016(3) -0.015(3) -0.005(3) 0.009(3)
C03H 0.027(3) 0.013(3) 0.023(3) -0.004(2) -0.006(3) -0.001(2)
C03I 0.035(4) 0.034(3) 0.018(3) 0.003(2) -0.008(3) -0.006(3)
C03J 0.028(3) 0.035(3) 0.027(3) 0.008(3) -0.016(3) 0.000(3)
C03K 0.027(3) 0.031(3) 0.027(3) -0.011(3) -0.009(3) 0.008(3)
C03L 0.027(3) 0.042(4) 0.020(3) 0.000(3) -0.009(3) -0.016(3)
C03M 0.046(5) 0.062(5) 0.039(4) -0.006(4) -0.008(4) -0.026(4)
C03N 0.040(4) 0.027(3) 0.044(4) 0.004(3) -0.021(3) -0.014(3)
C03O 0.030(4) 0.027(3) 0.023(3) -0.008(2) 0.003(3) -0.008(3)
C03P 0.036(4) 0.019(3) 0.041(4) -0.005(3) -0.021(3) -0.004(3)
C17 0.0262(16) 0.071(5) 0.0239(17) -0.001(2) -0.0086(14) -0.022(3)
C03R 0.036(4) 0.069(5) 0.043(4) -0.006(4) -0.022(4) -0.013(4)
C03S 0.050(5) 0.045(4) 0.040(4) 0.001(3) -0.023(4) -0.011(4)
C18 0.0262(16) 0.071(5) 0.0239(17) -0.001(2) -0.0086(14) -0.022(3)
C03U 0.024(3) 0.021(3) 0.048(4) -0.003(3) -0.007(3) -0.010(3)
C03V 0.029(4) 0.038(4) 0.045(4) 0.006(3) -0.015(3) -0.017(3)
C03W 0.057(5) 0.042(4) 0.052(4) 0.004(3) -0.025(4) -0.025(4)
C03X 0.034(4) 0.040(4) 0.028(3) 0.004(3) -0.013(3) -0.020(3)
C19 0.0262(16) 0.071(5) 0.0239(17) -0.001(2) -0.0086(14) -0.022(3)
C20 0.0262(16) 0.071(5) 0.0239(17) -0.001(2) -0.0086(14) -0.022(3)
C5 0.038(2) 0.050(2) 0.0230(17) -0.0181(16) -0.0009(15) -0.0209(18)
C13 0.038(2) 0.050(2) 0.0230(17) -0.0181(16) -0.0009(15) -0.0209(18)
C14 0.038(2) 0.050(2) 0.0230(17) -0.0181(16) -0.0009(15) -0.0209(18)
C11 0.038(2) 0.050(2) 0.0230(17) -0.0181(16) -0.0009(15) -0.0209(18)
C6 0.038(2) 0.050(2) 0.0230(17) -0.0181(16) -0.0009(15) -0.0209(18)
C12 0.038(2) 0.050(2) 0.0230(17) -0.0181(16) -0.0009(15) -0.0209(18)
C21 0.0262(16) 0.071(5) 0.0239(17) -0.001(2) -0.0086(14) -0.022(3)
C046 0.078(6) 0.043(5) 0.069(6) 0.014(4) -0.039(5) -0.033(4)
C047 0.027(4) 0.082(7) 0.080(6) -0.041(5) -0.006(4) -0.003(4)
C049 0.043(4) 0.060(5) 0.045(4) 0.003(4) -0.017(4) -0.025(4)
C04A 0.057(5) 0.048(4) 0.059(5) 0.006(4) -0.020(4) -0.033(4)
N04B 0.104(7) 0.096(7) 0.056(5) -0.003(5) -0.010(5) -0.056(6)
N5 0.088(11) 0.053(8) 0.061(8) 0.042(7) -0.051(9) -0.057(8)
C7 0.081(13) 0.029(7) 0.052(9) 0.000(6) -0.042(10) -0.020(8)
C10 0.026(9) 0.085(14) 0.097(16) -0.028(12) 0.003(10) 0.006(9)
C1A 0.0262(16) 0.071(5) 0.0239(17) -0.001(2) -0.0086(14) -0.022(3)
C1G 0.075(10) 0.037(7) 0.051(7) 0.021(6) -0.041(7) -0.033(7)
C1I 0.075(10) 0.037(7) 0.051(7) 0.021(6) -0.041(7) -0.033(7)
C1K 0.075(10) 0.037(7) 0.051(7) 0.021(6) -0.041(7) -0.033(7)
C1L 0.075(10) 0.037(7) 0.051(7) 0.021(6) -0.041(7) -0.033(7)
C1J 0.075(10) 0.037(7) 0.051(7) 0.021(6) -0.041(7) -0.033(7)
C1H 0.075(10) 0.037(7) 0.051(7) 0.021(6) -0.041(7) -0.033(7)
C1 0.051(5) 0.044(4) 0.022(3) 0.016(3) -0.003(4) -0.015(4)
C9 0.051(5) 0.044(4) 0.022(3) 0.016(3) -0.003(4) -0.015(4)
N8 0.051(5) 0.044(4) 0.022(3) 0.016(3) -0.003(4) -0.015(4)

loop_
_atom_type_symbol
_atom_type_description
_atom_type_scat_dispersion_real
_atom_type_scat_dispersion_imag
_atom_type_scat_source
C C 0.0033 0.0016 'International Tables Vol C Tables 4.2.6.8 and 6.1.1.4'
H H 0.0000 0.0000 'International Tables Vol C Tables 4.2.6.8 and 6.1.1.4'
Ir Ir -1.4442 7.9887 'International Tables Vol C Tables 4.2.6.8 and 6.1.1.4'
N N 0.0061 0.0033 'International Tables Vol C Tables 4.2.6.8 and 6.1.1.4'
O O 0.0106 0.0060 'International Tables Vol C Tables 4.2.6.8 and 6.1.1.4'
S S 0.1246 0.1234 'International Tables Vol C Tables 4.2.6.8 and 6.1.1.4'

loop_
_geom_angle_atom_site_label_1
_geom_angle_atom_site_label_2
_geom_angle_atom_site_label_3
_geom_angle
_geom_angle_site_symmetry_1
_geom_angle_site_symmetry_3
_geom_angle_publ_flag
O004 Ir01 O009 87.68(13) . . ?
N00A Ir01 O004 78.53(15) . . ?
N00A Ir01 O009 103.88(15) . . ?
N00D Ir01 O004 103.57(14) . . ?
N00D Ir01 O009 83.45(14) . . ?
N00D Ir01 N00A 172.52(15) . . ?
C00V Ir01 O004 174.72(17) . . ?
C00V Ir01 O009 89.00(16) . . ?
C00V Ir01 N00A 98.31(18) . . ?
C00V Ir01 N00D 80.11(18) . . ?
C00V Ir01 C01M 92.78(19) . . ?
C01M Ir01 O004 90.86(16) . . ?
C01M Ir01 O009 175.12(17) . . ?
C01M Ir01 N00A 80.37(19) . . ?
C01M Ir01 N00D 92.37(18) . . ?
O005 Ir02 C037 28.96(14) . . ?
O006 Ir02 O005 58.18(12) . . ?
O006 Ir02 C037 29.33(14) . . ?
N00C Ir02 O005 81.55(15) . . ?
N00C Ir02 O006 98.72(15) . . ?
N00C Ir02 N00N 172.72(16) . . ?
N00C Ir02 C037 88.35(16) . . ?
N00N Ir02 O005 105.49(15) . . ?
N00N Ir02 O006 86.78(15) . . ?
N00N Ir02 C037 98.73(16) . . ?
C01D Ir02 O005 164.36(17) . . ?
C01D Ir02 O006 108.50(18) . . ?
C01D Ir02 N00C 93.4(2) . . ?
C01D Ir02 N00N 80.3(2) . . ?
C01D Ir02 C01Y 88.0(2) . . ?
C01D Ir02 C037 136.84(19) . . ?
C01Y Ir02 O005 105.59(17) . . ?
C01Y Ir02 O006 163.48(17) . . ?
C01Y Ir02 N00C 80.48(19) . . ?
C01Y Ir02 N00N 95.61(19) . . ?
C01Y Ir02 C037 134.55(18) . . ?
C03P S003 C01G 91.8(3) . . ?
C02F O004 Ir01 126.0(3) . . ?
C037 O005 Ir02 88.6(3) . . ?
C037 O006 Ir02 93.2(3) . . ?
C00O O007 C03I 117.2(4) . . ?
C01E O008 C023 117.8(4) . . ?
C02G O009 Ir01 124.9(3) . . ?
C00M N00A Ir01 111.3(3) . . ?
C00M N00A C010 105.5(4) . . ?
C010 N00A Ir01 138.5(3) . . ?
C00J N00B C014 128.5(4) . . ?
C00U N00B C00J 107.6(4) . . ?
C00U N00B C014 123.8(4) . . ?
C01K N00C Ir02 139.5(3) . . ?
C020 N00C Ir02 112.8(3) . . ?
C020 N00C C01K 107.0(4) . . ?
C00U N00D Ir01 113.3(3) . . ?
C00U N00D C00Y 106.0(4) . . ?
C00Y N00D Ir01 140.7(3) . . ?
C00G N00E C00W 127.4(4) . . ?
C00M N00E C00G 107.7(4) . . ?
C00M N00E C00W 124.4(4) . . ?
C011 N00F C0 129.3(8) . . ?
C011 N00F C6 125.0(8) . . ?
C01J N00F C011 107.6(4) . . ?
C01J N00F C0 122.7(8) . . ?
C01J N00F C6 126.9(8) . . ?
N00E C00G C00P 130.4(5) . . ?
C010 C00G N00E 105.2(4) . . ?
C010 C00G C00P 124.2(5) . . ?
C01N N00H C22 128.0(6) . . ?
C01N N00H C1G 127.8(13) . . ?
C020 N00H C01N 107.8(4) . . ?
C020 N00H C22 123.4(6) . . ?
C020 N00H C1G 124.1(13) . . ?
C00P C00I C00X 120.6(5) . . ?
C013 C00I C00P 117.2(5) . . ?
C013 C00I C00X 122.1(5) . . ?
N00B C00J C01Z 130.0(4) . . ?
C00Y C00J N00B 106.6(4) . . ?
C00Y C00J C01Z 123.3(4) . . ?
C034 O00K C047 117.8(5) . . ?
C00X C00L C010 117.0(5) . . ?
C00X C00L C012 120.6(5) . . ?
C012 C00L C010 122.4(5) . . ?
N00A C00M N00E 111.8(4) . . ?
N00A C00M C00R 119.3(4) . . ?
N00E C00M C00R 128.6(5) . . ?
C01J N00N Ir02 112.1(4) . . ?
C01J N00N C03B 106.8(4) . . ?
C03B N00N Ir02 140.4(3) . . ?
O007 C00O C01S 123.9(5) . . ?
O007 C00O C028 115.7(4) . . ?
C01S C00O C028 120.5(5) . . ?
C00G C00P C00I 115.7(4) . . ?
C01B C00P C00G 124.5(5) . . ?
C01B C00P C00I 119.7(5) . . ?
C016 C00Q H00Q 120.1 . . ?
C016 C00Q C021 119.8(5) . . ?
C021 C00Q H00Q 120.1 . . ?
C01A C00R C00M 127.8(5) . . ?
C01A C00R C01M 121.8(5) . . ?
C01M C00R C00M 110.4(4) . . ?
C02K O00S C04A 118.1(5) . . ?
C00V C00T C00U 111.0(4) . . ?
C024 C00T C00U 127.5(5) . . ?
C024 C00T C00V 121.5(5) . . ?
N00B C00U C00T 131.8(5) . . ?
N00D C00U N00B 110.5(4) . . ?
N00D C00U C00T 117.5(4) . . ?
C00T C00V Ir01 117.1(4) . . ?
C028 C00V Ir01 126.8(4) . . ?
C028 C00V C00T 116.0(5) . . ?
C01F C00W N00E 118.9(5) . . ?
C01F C00W C01I 123.0(5) . . ?
C01I C00W N00E 118.0(5) . . ?
C00L C00X C00I 121.2(5) . . ?
C00L C00X C025 117.5(5) . . ?
C025 C00X C00I 121.2(5) . . ?
N00D C00Y C022 129.9(5) . . ?
C00J C00Y N00D 109.2(4) . . ?
C00J C00Y C022 121.0(4) . . ?
C013 C00Z H00Z 120.2 . . ?
C013 C00Z C017 119.6(5) . . ?
C017 C00Z H00Z 120.2 . . ?
N00A C010 C00L 130.0(5) . . ?
C00G C010 N00A 109.8(4) . . ?
C00G C010 C00L 120.3(5) . . ?
N00F C011 C16 130.2(9) . . ?
N00F C011 C1A 129.1(10) . . ?
C03B C011 N00F 106.2(5) . . ?
C03B C011 C16 123.5(8) . . ?
C03B C011 C1A 124.7(10) . . ?
C00L C012 H012 119.9 . . ?
C02Y C012 C00L 120.3(5) . . ?
C02Y C012 H012 119.9 . . ?
C00I C013 H013 118.9 . . ?
C00Z C013 C00I 122.2(5) . . ?
C00Z C013 H013 118.9 . . ?
C01W C014 N00B 119.4(5) . . ?
C01W C014 C02D 121.8(5) . . ?
C02D C014 N00B 118.8(5) . . ?
C022 C015 C01C 120.3(5) . . ?
C038 C015 C01C 121.7(5) . . ?
C038 C015 C022 118.0(5) . . ?
C00Q C016 C01O 120.3(5) . . ?
C00Q C016 C037 122.0(4) . . ?
C01O C016 C037 117.8(4) . . ?
C00Z C017 H017 120.0 . . ?
C01B C017 C00Z 120.0(5) . . ?
C01B C017 H017 120.0 . . ?
C01H C018 C01N 125.2(5) . . ?
C01H C018 C01Q 119.2(5) . . ?
C01N C018 C01Q 115.6(5) . . ?
C01E C019 H019 119.4 . . ?
C01E C019 C01M 121.1(5) . . ?
C01M C019 H019 119.4 . . ?
C00R C01A H01A 119.7 . . ?
C00R C01A C01R 120.6(5) . . ?
C01R C01A H01A 119.7 . . ?
C00P C01B H01B 119.4 . . ?
C017 C01B C00P 121.3(5) . . ?
C017 C01B H01B 119.4 . . ?
C01Z C01C C015 120.9(5) . . ?
C030 C01C C015 121.4(5) . . ?
C030 C01C C01Z 117.6(5) . . ?
C01V C01D Ir02 125.5(4) . . ?
C01V C01D C02C 116.9(5) . . ?
C02C C01D Ir02 117.6(4) . . ?
O008 C01E C01R 123.4(5) . . ?
C019 C01E O008 114.6(5) . . ?
C019 C01E C01R 122.0(5) . . ?
C00W C01F H01F 121.3 . . ?
C00W C01F C02V 117.4(5) . . ?
C02V C01F H01F 121.3 . . ?
C02G C01G S003 118.2(4) . . ?
C035 C01G S003 112.8(4) . . ?
C035 C01G C02G 129.0(5) . . ?
C018 C01H H01H 119.5 . . ?
C01U C01H C018 121.0(6) . . ?
C01U C01H H01H 119.5 . . ?
C00W C01I H01I 121.1 . . ?
C00W C01I C02T 117.8(5) . . ?
C02T C01I H01I 121.1 . . ?
N00F C01J C02C 130.3(5) . . ?
N00N C01J N00F 110.4(5) . . ?
N00N C01J C02C 119.1(5) . . ?
N00C C01K C026 129.8(5) . . ?
C01N C01K N00C 109.0(5) . . ?
C01N C01K C026 121.2(5) . . ?
C022 C01L H01L 119.7 . . ?
C03K C01L H01L 119.7 . . ?
C03K C01L C022 120.6(5) . . ?
C00R C01M Ir01 116.9(4) . . ?
C019 C01M Ir01 127.1(4) . . ?
C019 C01M C00R 115.9(5) . . ?
N00H C01N C018 130.2(5) . . ?
C01K C01N N00H 105.9(5) . . ?
C01K C01N C018 123.9(5) . . ?
C016 C01O H01O 120.1 . . ?
C031 C01O C016 119.9(5) . . ?
C031 C01O H01O 120.1 . . ?
C01Y C01P H01P 119.7 . . ?
C02K C01P H01P 119.7 . . ?
C02K C01P C01Y 120.7(5) . . ?
C018 C01Q C01T 121.1(5) . . ?
C03X C01Q C018 117.5(5) . . ?
C03X C01Q C01T 121.4(5) . . ?
C01A C01R H01R 120.7 . . ?
C01E C01R C01A 118.5(5) . . ?
C01E C01R H01R 120.7 . . ?
C00O C01S H01S 120.4 . . ?
C024 C01S C00O 119.2(5) . . ?
C024 C01S H01S 120.4 . . ?
C026 C01T C01Q 120.7(5) . . ?
C03D C01T C01Q 121.9(5) . . ?
C03D C01T C026 117.4(5) . . ?
C01H C01U H01U 120.2 . . ?
C01H C01U C029 119.6(6) . . ?
C029 C01U H01U 120.2 . . ?
C01D C01V H01V 119.2 . . ?
C034 C01V C01D 121.7(5) . . ?
C034 C01V H01V 119.2 . . ?
C014 C01W H01W 120.4 . . ?
C014 C01W C03H 119.3(5) . . ?
C03H C01W H01W 120.4 . . ?
C02D C01X H01X 119.4 . . ?
C02Z C01X H01X 119.4 . . ?
C02Z C01X C02D 121.1(5) . . ?
C01P C01Y Ir02 127.0(4) . . ?
C01P C01Y C02Q 117.5(5) . . ?
C02Q C01Y Ir02 115.2(4) . . ?
C01C C01Z C00J 116.0(4) . . ?
C02B C01Z C00J 125.0(5) . . ?
C02B C01Z C01C 119.0(5) . . ?
N00C C020 N00H 110.3(5) . . ?
N00C C020 C02Q 118.3(5) . . ?
N00H C020 C02Q 131.4(5) . . ?
C00Q C021 C02F 119.5(4) . . ?
C039 C021 C00Q 118.8(4) . . ?
C039 C021 C02F 121.7(4) . . ?
C015 C022 C00Y 117.4(5) . . ?
C01L C022 C00Y 123.3(5) . . ?
C01L C022 C015 119.3(5) . . ?
O008 C023 H02A 109.5 . . ?
O008 C023 H02B 109.5 . . ?
O008 C023 H02C 109.5 . . ?
H02A C023 H02B 109.5 . . ?
H02A C023 H02C 109.5 . . ?
H02B C023 H02C 109.5 . . ?
C00T C024 H024 119.8 . . ?
C01S C024 C00T 120.4(5) . . ?
C01S C024 H024 119.8 . . ?
C00X C025 H025 119.5 . . ?
C02I C025 C00X 121.0(5) . . ?
C02I C025 H025 119.5 . . ?
C01T C026 C01K 116.8(5) . . ?
C02S C026 C01K 123.3(5) . . ?
C02S C026 C01T 119.9(5) . . ?
C1D C16 C011 121.5(11) . . ?
C1D C16 C1B 120.0 . . ?
C1B C16 C011 118.3(11) . . ?
C16 C1D H1D 120.0 . . ?
C1E C1D C16 120.0 . . ?
C1E C1D H1D 120.0 . . ?
C1D C1E H1E 120.0 . . ?
C1D C1E C1F 120.0 . . ?
C1F C1E H1E 120.0 . . ?
C1E C1F H1F 120.0 . . ?
C1E C1F C1C 120.0 . . ?
C1C C1F H1F 120.0 . . ?
C1F C1C H1C 120.0 . . ?
C1B C1C C1F 120.0 . . ?
C1B C1C H1C 120.0 . . ?
C16 C1B C02R 119.8(11) . . ?
C1C C1B C16 120.0 . . ?
C1C C1B C02R 120.2(11) . . ?
C00O C028 C00V 122.4(5) . . ?
C00O C028 H028 118.8 . . ?
C00V C028 H028 118.8 . . ?
C01U C029 H029 119.4 . . ?
C03X C029 C01U 121.2(5) . . ?
C03X C029 H029 119.4 . . ?
C02Q C02A H02D 120.1 . . ?
C036 C02A H02D 120.1 . . ?
C036 C02A C02Q 119.8(5) . . ?
C01Z C02B H02E 119.3 . . ?
C02M C02B C01Z 121.5(5) . . ?
C02M C02B H02E 119.3 . . ?
C01D C02C C01J 110.5(5) . . ?
C02H C02C C01D 121.2(5) . . ?
C02H C02C C01J 128.3(5) . . ?
C014 C02D C01X 118.1(5) . . ?
C014 C02D H02F 120.9 . . ?
C01X C02D H02F 120.9 . . ?
O004 C02F C021 114.1(4) . . ?
O004 C02F C032 126.3(5) . . ?
C032 C02F C021 119.6(5) . . ?
O009 C02G C01G 113.8(4) . . ?
O009 C02G C032 127.4(5) . . ?
C032 C02G C01G 118.8(5) . . ?
C02C C02H H02H 119.9 . . ?
C03O C02H C02C 120.2(6) . . ?
C03O C02H H02H 119.9 . . ?
C025 C02I H02I 119.6 . . ?
C025 C02I C02Y 120.7(5) . . ?
C02Y C02I H02I 119.6 . . ?
C2 C0 N00F 126.9(9) . . ?
C2 C0 C28 120.0 . . ?
C28 C0 N00F 113.1(9) . . ?
C0 C2 H2 120.0 . . ?
C15 C2 C0 120.0 . . ?
C15 C2 H2 120.0 . . ?
C2 C15 H15 120.0 . . ?
C3 C15 C2 120.0 . . ?
C3 C15 H15 120.0 . . ?
C15 C3 H3 120.0 . . ?
C4 C3 C15 120.0 . . ?
C4 C3 H3 120.0 . . ?
C3 C4 H4 120.0 . . ?
C3 C4 C28 120.0 . . ?
C28 C4 H4 120.0 . . ?
C0 C28 H28 120.0 . . ?
C4 C28 C0 120.0 . . ?
C4 C28 H28 120.0 . . ?
O00S C02K C01P 124.7(5) . . ?
O00S C02K C036 114.2(5) . . ?
C01P C02K C036 121.1(5) . . ?
C02N C02L H02L 120.1 . . ?
C03D C02L H02L 120.1 . . ?
C03D C02L C02N 119.9(5) . . ?
C02B C02M H02M 119.8 . . ?
C02B C02M C03J 120.3(5) . . ?
C03J C02M H02M 119.8 . . ?
C02L C02N H02N 120.0 . . ?
C02S C02N C02L 119.9(5) . . ?
C02S C02N H02N 120.0 . . ?
C03F C02O H02O 119.8 . . ?
C03F C02O C03L 120.4(6) . . ?
C03L C02O H02O 119.8 . . ?
C24 C22 N00H 118.7(6) . . ?
C24 C22 C23 120.0 . . ?
C23 C22 N00H 121.3(6) . . ?
C22 C24 H24 120.0 . . ?
C26 C24 C22 120.0 . . ?
C26 C24 H24 120.0 . . ?
C24 C26 H26 120.0 . . ?
C24 C26 C27 120.0 . . ?
C27 C26 H26 120.0 . . ?
C26 C27 H27 120.0 . . ?
C25 C27 C26 120.0 . . ?
C25 C27 H27 120.0 . . ?
C27 C25 H25 120.0 . . ?
C23 C25 C27 120.0 . . ?
C23 C25 H25 120.0 . . ?
C22 C23 H23 120.0 . . ?
C25 C23 C22 120.0 . . ?
C25 C23 H23 120.0 . . ?
C01Y C02Q C020 111.8(5) . . ?
C02A C02Q C01Y 121.0(5) . . ?
C02A C02Q C020 127.2(5) . . ?
C02U C02R C1B 119.3(9) . . ?
C02U C02R C17 120.1(11) . . ?
C03F C02R C1B 123.2(9) . . ?
C03F C02R C02U 117.3(5) . . ?
C03F C02R C17 122.5(11) . . ?
C026 C02S H02S 119.5 . . ?
C02N C02S C026 121.0(5) . . ?
C02N C02S H02S 119.5 . . ?
C01I C02T H02T 119.7 . . ?
C03U C02T C01I 120.6(6) . . ?
C03U C02T H02T 119.7 . . ?
C02R C02U C03B 118.0(5) . . ?
C02W C02U C02R 119.9(5) . . ?
C02W C02U C03B 122.1(5) . . ?
C01F C02V H02V 119.6 . . ?
C03U C02V C01F 120.8(6) . . ?
C03U C02V H02V 119.6 . . ?
C02U C02W H02W 119.6 . . ?
C03L C02W C02U 120.8(5) . . ?
C03L C02W H02W 119.6 . . ?
C012 C02Y C02I 119.4(5) . . ?
C012 C02Y H02Y 120.3 . . ?
C02I C02Y H02Y 120.3 . . ?
C01X C02Z H02Z 120.0 . . ?
C01X C02Z C03H 120.0(5) . . ?
C03H C02Z H02Z 120.0 . . ?
C01C C030 H030 119.1 . . ?
C03J C030 C01C 121.9(5) . . ?
C03J C030 H030 119.1 . . ?
C01O C031 H031 119.6 . . ?
C039 C031 C01O 120.7(5) . . ?
C039 C031 H031 119.6 . . ?
C02F C032 H032 116.3 . . ?
C02G C032 C02F 127.4(5) . . ?
C02G C032 H032 116.3 . . ?
O00K C034 C01V 124.8(6) . . ?
O00K C034 C03O 115.1(5) . . ?
C01V C034 C03O 120.0(6) . . ?
C01G C035 H035 125.8 . . ?
C01G C035 C03N 108.3(5) . . ?
C03N C035 H035 125.8 . . ?
C02A C036 C02K 119.9(5) . . ?
C02A C036 H036 120.1 . . ?
C02K C036 H036 120.1 . . ?
O005 C037 Ir02 62.5(3) . . ?
O005 C037 O006 119.6(5) . . ?
O005 C037 C016 122.7(4) . . ?
O006 C037 Ir02 57.5(3) . . ?
O006 C037 C016 117.7(4) . . ?
C016 C037 Ir02 171.9(4) . . ?
C015 C038 H038 119.3 . . ?
C03G C038 C015 121.4(6) . . ?
C03G C038 H038 119.3 . . ?
C021 C039 H039 119.7 . . ?
C031 C039 C021 120.5(5) . . ?
C031 C039 H039 119.7 . . ?
N00N C03B C011 108.8(5) . . ?
N00N C03B C02U 130.6(5) . . ?
C011 C03B C02U 120.6(5) . . ?
C01T C03D H03D 119.3 . . ?
C02L C03D C01T 121.4(5) . . ?
C02L C03D H03D 119.3 . . ?
N033 C03E C03M 179.7(8) . . ?
C02O C03F C02R 122.4(6) . . ?
C02O C03F H03F 118.8 . . ?
C02R C03F H03F 118.8 . . ?
C038 C03G H03G 119.8 . . ?
C038 C03G C03K 120.3(5) . . ?
C03K C03G H03G 119.8 . . ?
C01W C03H C02Z 119.7(5) . . ?
C01W C03H H03H 120.2 . . ?
C02Z C03H H03H 120.2 . . ?
O007 C03I H03A 109.5 . . ?
O007 C03I H03B 109.5 . . ?
O007 C03I H03C 109.5 . . ?
H03A C03I H03B 109.5 . . ?
H03A C03I H03C 109.5 . . ?
H03B C03I H03C 109.5 . . ?
C02M C03J H03J 120.1 . . ?
C030 C03J C02M 119.7(5) . . ?
C030 C03J H03J 120.1 . . ?
C01L C03K C03G 120.0(5) . . ?
C01L C03K H03K 120.0 . . ?
C03G C03K H03K 120.0 . . ?
C02O C03L C02W 119.1(5) . . ?
C02O C03L H03L 120.4 . . ?
C02W C03L H03L 120.4 . . ?
C03E C03M H03Q 109.5 . . ?
C03E C03M H03R 109.5 . . ?
C03E C03M H03S 109.5 . . ?
H03Q C03M H03R 109.5 . . ?
H03Q C03M H03S 109.5 . . ?
H03R C03M H03S 109.5 . . ?
C035 C03N H03N 122.9 . . ?
C03P C03N C035 114.3(6) . . ?
C03P C03N H03N 122.9 . . ?
C02H C03O C034 119.9(5) . . ?
C02H C03O H03O 120.1 . . ?
C034 C03O H03O 120.1 . . ?
S003 C03P H03P 123.6 . . ?
C03N C03P S003 112.8(5) . . ?
C03N C03P H03P 123.6 . . ?
C18 C17 C02R 120.9(15) . . ?
C1A C17 C02R 123.6(16) . . ?
C1A C17 C18 115.5(10) . . ?
H03E C03R H03I 109.5 . . ?
H03E C03R H03M 109.5 . . ?
H03I C03R H03M 109.5 . . ?
C03S C03R H03E 109.5 . . ?
C03S C03R H03I 109.5 . . ?
C03S C03R H03M 109.5 . . ?
N02E C03S C03R 179.5(10) . . ?
C17 C18 H18 118.7 . . ?
C21 C18 C17 122.6(13) . . ?
C21 C18 H18 118.7 . . ?
C02T C03U H03U 119.8 . . ?
C02V C03U C02T 120.3(6) . . ?
C02V C03U H03U 119.8 . . ?
N02X C03V C049 177.8(8) . . ?
H03T C03W H03V 109.5 . . ?
H03T C03W H03W 109.5 . . ?
H03V C03W H03W 109.5 . . ?
C046 C03W H03T 109.5 . . ?
C046 C03W H03V 109.5 . . ?
C046 C03W H03W 109.5 . . ?
C01Q C03X H03X 119.3 . . ?
C029 C03X C01Q 121.3(6) . . ?
C029 C03X H03X 119.3 . . ?
C20 C19 H19 118.9 . . ?
C20 C19 C1A 122.3(13) . . ?
C1A C19 H19 118.9 . . ?
C19 C20 H20 120.3 . . ?
C19 C20 C21 119.4(12) . . ?
C21 C20 H20 120.3 . . ?
C13 C5 H5 120.0 . . ?
C13 C5 C12 120.0 . . ?
C12 C5 H5 120.0 . . ?
C5 C13 H13 120.0 . . ?
C14 C13 C5 120.0 . . ?
C14 C13 H13 120.0 . . ?
C13 C14 H14 120.0 . . ?
C13 C14 C11 120.0 . . ?
C11 C14 H14 120.0 . . ?
C14 C11 H11 120.0 . . ?
C6 C11 C14 120.0 . . ?
C6 C11 H11 120.0 . . ?
C11 C6 N00F 124.9(9) . . ?
C12 C6 N00F 114.9(9) . . ?
C12 C6 C11 120.0 . . ?
C5 C12 H12 120.0 . . ?
C6 C12 C5 120.0 . . ?
C6 C12 H12 120.0 . . ?
C18 C21 C20 120.4(13) . . ?
C18 C21 H21 119.8 . . ?
C20 C21 H21 119.8 . . ?
N04B C046 C03W 178.9(10) . . ?
O00K C047 H04A 109.5 . . ?
O00K C047 H04B 109.5 . . ?
O00K C047 H04C 109.5 . . ?
H04A C047 H04B 109.5 . . ?
H04A C047 H04C 109.5 . . ?
H04B C047 H04C 109.5 . . ?
C03V C049 H04G 109.5 . . ?
C03V C049 H04H 109.5 . . ?
C03V C049 H04I 109.5 . . ?
H04G C049 H04H 109.5 . . ?
H04G C049 H04I 109.5 . . ?
H04H C049 H04I 109.5 . . ?
O00S C04A H04D 109.5 . . ?
O00S C04A H04E 109.5 . . ?
O00S C04A H04F 109.5 . . ?
H04D C04A H04E 109.5 . . ?
H04D C04A H04F 109.5 . . ?
H04E C04A H04F 109.5 . . ?
N5 C7 C10 170.7(18) . . ?
C7 C10 H10A 109.5 . . ?
C7 C10 H10B 109.5 . . ?
C7 C10 H10C 109.5 . . ?
H10A C10 H10B 109.5 . . ?
H10A C10 H10C 109.5 . . ?
H10B C10 H10C 109.5 . . ?
C17 C1A C011 112.8(14) . . ?
C19 C1A C011 127.3(15) . . ?
C19 C1A C17 119.6(12) . . ?
C1I C1G N00H 119.4(14) . . ?
C1I C1G C1H 120.0 . . ?
C1H C1G N00H 120.5(14) . . ?
C1G C1I H1I 120.0 . . ?
C1K C1I C1G 120.0 . . ?
C1K C1I H1I 120.0 . . ?
C1I C1K H1K 120.0 . . ?
C1I C1K C1L 120.0 . . ?
C1L C1K H1K 120.0 . . ?
C1K C1L H1L 120.0 . . ?
C1J C1L C1K 120.0 . . ?
C1J C1L H1L 120.0 . . ?
C1L C1J H1J 120.0 . . ?
C1H C1J C1L 120.0 . . ?
C1H C1J H1J 120.0 . . ?
C1G C1H H1H 120.0 . . ?
C1J C1H C1G 120.0 . . ?
C1J C1H H1H 120.0 . . ?
H1A C1 H1B 109.5 . . ?
H1A C1 H1G 109.5 . . ?
H1B C1 H1G 109.5 . . ?
C9 C1 H1A 109.5 . . ?
C9 C1 H1B 109.5 . . ?
C9 C1 H1G 109.5 . . ?
N8 C9 C1 175.4(17) . . ?

loop_
_geom_bond_atom_site_label_1
_geom_bond_atom_site_label_2
_geom_bond_distance
_geom_bond_site_symmetry_2
_geom_bond_publ_flag
Ir01 O004 2.140(3) . ?
Ir01 O009 2.153(3) . ?
Ir01 N00A 2.088(4) . ?
Ir01 N00D 2.057(4) . ?
Ir01 C00V 1.967(5) . ?
Ir01 C01M 1.976(5) . ?
Ir02 O005 2.318(3) . ?
Ir02 O006 2.206(4) . ?
Ir02 N00C 2.049(4) . ?
Ir02 N00N 2.073(4) . ?
Ir02 C01D 1.975(6) . ?
Ir02 C01Y 1.987(6) . ?
Ir02 C037 2.613(5) . ?
S003 C01G 1.712(5) . ?
S003 C03P 1.690(6) . ?
O004 C02F 1.278(6) . ?
O005 C037 1.266(6) . ?
O006 C037 1.282(6) . ?
O007 C00O 1.370(6) . ?
O007 C03I 1.428(7) . ?
O008 C01E 1.382(6) . ?
O008 C023 1.410(7) . ?
O009 C02G 1.274(6) . ?
N00A C00M 1.340(6) . ?
N00A C010 1.397(6) . ?
N00B C00J 1.391(6) . ?
N00B C00U 1.365(6) . ?
N00B C014 1.448(6) . ?
N00C C01K 1.389(6) . ?
N00C C020 1.334(7) . ?
N00D C00U 1.353(6) . ?
N00D C00Y 1.399(6) . ?
N00E C00G 1.405(6) . ?
N00E C00M 1.348(6) . ?
N00E C00W 1.448(6) . ?
N00F C011 1.395(7) . ?
N00F C01J 1.363(7) . ?
N00F C0 1.456(6) . ?
N00F C6 1.409(7) . ?
C00G C00P 1.426(7) . ?
C00G C010 1.384(7) . ?
N00H C01N 1.394(7) . ?
N00H C020 1.362(7) . ?
N00H C22 1.438(7) . ?
N00H C1G 1.416(12) . ?
C00I C00P 1.426(7) . ?
C00I C00X 1.464(7) . ?
C00I C013 1.409(8) . ?
C00J C00Y 1.375(7) . ?
C00J C01Z 1.437(7) . ?
O00K C034 1.363(7) . ?
O00K C047 1.432(9) . ?
C00L C00X 1.404(7) . ?
C00L C010 1.447(7) . ?
C00L C012 1.405(7) . ?
C00M C00R 1.456(7) . ?
N00N C01J 1.351(7) . ?
N00N C03B 1.384(7) . ?
C00O C01S 1.391(7) . ?
C00O C028 1.395(7) . ?
C00P C01B 1.407(7) . ?
C00Q H00Q 0.9500 . ?
C00Q C016 1.388(7) . ?
C00Q C021 1.414(7) . ?
C00R C01A 1.382(7) . ?
C00R C01M 1.431(7) . ?
O00S C02K 1.368(7) . ?
O00S C04A 1.390(9) . ?
C00T C00U 1.450(7) . ?
C00T C00V 1.427(7) . ?
C00T C024 1.405(7) . ?
C00V C028 1.406(7) . ?
C00W C01F 1.377(7) . ?
C00W C01I 1.389(7) . ?
C00X C025 1.415(7) . ?
C00Y C022 1.437(7) . ?
C00Z H00Z 0.9500 . ?
C00Z C013 1.376(8) . ?
C00Z C017 1.407(8) . ?
C011 C16 1.407(13) . ?
C011 C03B 1.392(7) . ?
C011 C1A 1.465(19) . ?
C012 H012 0.9500 . ?
C012 C02Y 1.376(8) . ?
C013 H013 0.9500 . ?
C014 C01W 1.374(7) . ?
C014 C02D 1.383(7) . ?
C015 C01C 1.461(7) . ?
C015 C022 1.417(7) . ?
C015 C038 1.405(7) . ?
C016 C01O 1.396(7) . ?
C016 C037 1.490(7) . ?
C017 H017 0.9500 . ?
C017 C01B 1.361(8) . ?
C018 C01H 1.416(8) . ?
C018 C01N 1.432(7) . ?
C018 C01Q 1.436(8) . ?
C019 H019 0.9500 . ?
C019 C01E 1.379(7) . ?
C019 C01M 1.412(7) . ?
C01A H01A 0.9500 . ?
C01A C01R 1.387(7) . ?
C01B H01B 0.9500 . ?
C01C C01Z 1.422(7) . ?
C01C C030 1.411(8) . ?
C01D C01V 1.398(8) . ?
C01D C02C 1.418(8) . ?
C01E C01R 1.384(7) . ?
C01F H01F 0.9500 . ?
C01F C02V 1.399(8) . ?
C01G C02G 1.490(7) . ?
C01G C035 1.428(8) . ?
C01H H01H 0.9500 . ?
C01H C01U 1.370(8) . ?
C01I H01I 0.9500 . ?
C01I C02T 1.389(8) . ?
C01J C02C 1.450(8) . ?
C01K C01N 1.378(7) . ?
C01K C026 1.445(7) . ?
C01L H01L 0.9500 . ?
C01L C022 1.411(7) . ?
C01L C03K 1.375(8) . ?
C01O H01O 0.9500 . ?
C01O C031 1.381(7) . ?
C01P H01P 0.9500 . ?
C01P C01Y 1.407(7) . ?
C01P C02K 1.387(8) . ?
C01Q C01T 1.460(8) . ?
C01Q C03X 1.416(8) . ?
C01R H01R 0.9500 . ?
C01S H01S 0.9500 . ?
C01S C024 1.391(7) . ?
C01T C026 1.419(7) . ?
C01T C03D 1.410(8) . ?
C01U H01U 0.9500 . ?
C01U C029 1.397(9) . ?
C01V H01V 0.9500 . ?
C01V C034 1.395(8) . ?
C01W H01W 0.9500 . ?
C01W C03H 1.387(7) . ?
C01X H01X 0.9500 . ?
C01X C02D 1.385(7) . ?
C01X C02Z 1.370(8) . ?
C01Y C02Q 1.420(8) . ?
C01Z C02B 1.404(7) . ?
C020 C02Q 1.442(7) . ?
C021 C02F 1.493(7) . ?
C021 C039 1.403(7) . ?
C023 H02A 0.9800 . ?
C023 H02B 0.9800 . ?
C023 H02C 0.9800 . ?
C024 H024 0.9500 . ?
C025 H025 0.9500 . ?
C025 C02I 1.370(8) . ?
C026 C02S 1.400(8) . ?
C16 C1D 1.3900 . ?
C16 C1B 1.3900 . ?
C1D H1D 0.9500 . ?
C1D C1E 1.3900 . ?
C1E H1E 0.9500 . ?
C1E C1F 1.3900 . ?
C1F H1F 0.9500 . ?
C1F C1C 1.3900 . ?
C1C H1C 0.9500 . ?
C1C C1B 1.3900 . ?
C1B C02R 1.506(10) . ?
C028 H028 0.9500 . ?
C029 H029 0.9500 . ?
C029 C03X 1.363(9) . ?
C02A H02D 0.9500 . ?
C02A C02Q 1.406(8) . ?
C02A C036 1.380(8) . ?
C02B H02E 0.9500 . ?
C02B C02M 1.360(8) . ?
C02C C02H 1.404(7) . ?
C02D H02F 0.9500 . ?
N02E C03S 1.141(10) . ?
C02F C032 1.400(7) . ?
C02G C032 1.392(7) . ?
C02H H02H 0.9500 . ?
C02H C03O 1.371(9) . ?
C02I H02I 0.9500 . ?
C02I C02Y 1.400(8) . ?
C0 C2 1.3900 . ?
C0 C28 1.3900 . ?
C2 H2 0.9500 . ?
C2 C15 1.3900 . ?
C15 H15 0.9500 . ?
C15 C3 1.3900 . ?
C3 H3 0.9500 . ?
C3 C4 1.3900 . ?
C4 H4 0.9500 . ?
C4 C28 1.3900 . ?
C28 H28 0.9500 . ?
C02K C036 1.392(8) . ?
C02L H02L 0.9500 . ?
C02L C02N 1.394(8) . ?
C02L C03D 1.386(8) . ?
C02M H02M 0.9500 . ?
C02M C03J 1.390(8) . ?
C02N H02N 0.9500 . ?
C02N C02S 1.372(8) . ?
C02O H02O 0.9500 . ?
C02O C03F 1.371(8) . ?
C02O C03L 1.390(8) . ?
C22 C24 1.3900 . ?
C22 C23 1.3900 . ?
C24 H24 0.9500 . ?
C24 C26 1.3900 . ?
C26 H26 0.9500 . ?
C26 C27 1.3900 . ?
C27 H27 0.9500 . ?
C27 C25 1.3900 . ?
C25 H25 0.9500 . ?
C25 C23 1.3900 . ?
C23 H23 0.9500 . ?
C02R C02U 1.419(8) . ?
C02R C03F 1.397(8) . ?
C02R C17 1.451(13) . ?
C02S H02S 0.9500 . ?
C02T H02T 0.9500 . ?
C02T C03U 1.379(9) . ?
C02U C02W 1.404(7) . ?
C02U C03B 1.432(7) . ?
C02V H02V 0.9500 . ?
C02V C03U 1.375(9) . ?
C02W H02W 0.9500 . ?
C02W C03L 1.390(8) . ?
N02X C03V 1.143(8) . ?
C02Y H02Y 0.9500 . ?
C02Z H02Z 0.9500 . ?
C02Z C03H 1.388(8) . ?
C030 H030 0.9500 . ?
C030 C03J 1.370(8) . ?
C031 H031 0.9500 . ?
C031 C039 1.378(7) . ?
C032 H032 0.9500 . ?
N033 C03E 1.126(9) . ?
C034 C03O 1.398(9) . ?
C035 H035 0.9500 . ?
C035 C03N 1.431(8) . ?
C036 H036 0.9500 . ?
C038 H038 0.9500 . ?
C038 C03G 1.373(9) . ?
C039 H039 0.9500 . ?
C03D H03D 0.9500 . ?
C03E C03M 1.455(10) . ?
C03F H03F 0.9500 . ?
C03G H03G 0.9500 . ?
C03G C03K 1.389(9) . ?
C03H H03H 0.9500 . ?
C03I H03A 0.9800 . ?
C03I H03B 0.9800 . ?
C03I H03C 0.9800 . ?
C03J H03J 0.9500 . ?
C03K H03K 0.9500 . ?
C03L H03L 0.9500 . ?
C03M H03Q 0.9800 . ?
C03M H03R 0.9800 . ?
C03M H03S 0.9800 . ?
C03N H03N 0.9500 . ?
C03N C03P 1.363(9) . ?
C03O H03O 0.9500 . ?
C03P H03P 0.9500 . ?
C17 C18 1.438(19) . ?
C17 C1A 1.433(19) . ?
C03R H03E 0.9800 . ?
C03R H03I 0.9800 . ?
C03R H03M 0.9800 . ?
C03R C03S 1.458(10) . ?
C18 H18 0.9500 . ?
C18 C21 1.363(17) . ?
C03U H03U 0.9500 . ?
C03V C049 1.441(10) . ?
C03W H03T 0.9800 . ?
C03W H03V 0.9800 . ?
C03W H03W 0.9800 . ?
C03W C046 1.452(12) . ?
C03X H03X 0.9500 . ?
C19 H19 0.9500 . ?
C19 C20 1.354(18) . ?
C19 C1A 1.409(17) . ?
C20 H20 0.9500 . ?
C20 C21 1.395(18) . ?
C5 H5 0.9500 . ?
C5 C13 1.3900 . ?
C5 C12 1.3900 . ?
C13 H13 0.9500 . ?
C13 C14 1.3900 . ?
C14 H14 0.9500 . ?
C14 C11 1.3900 . ?
C11 H11 0.9500 . ?
C11 C6 1.3900 . ?
C6 C12 1.3900 . ?
C12 H12 0.9500 . ?
C21 H21 0.9500 . ?
C046 N04B 1.131(11) . ?
C047 H04A 0.9800 . ?
C047 H04B 0.9800 . ?
C047 H04C 0.9800 . ?
C049 H04G 0.9800 . ?
C049 H04H 0.9800 . ?
C049 H04I 0.9800 . ?
C04A H04D 0.9800 . ?
C04A H04E 0.9800 . ?
C04A H04F 0.9800 . ?
N5 C7 1.15(2) . ?
C7 C10 1.41(2) . ?
C10 H10A 0.9800 . ?
C10 H10B 0.9800 . ?
C10 H10C 0.9800 . ?
C1G C1I 1.3900 . ?
C1G C1H 1.3900 . ?
C1I H1I 0.9500 . ?
C1I C1K 1.3900 . ?
C1K H1K 0.9500 . ?
C1K C1L 1.3900 . ?
C1L H1L 0.9500 . ?
C1L C1J 1.3900 . ?
C1J H1J 0.9500 . ?
C1J C1H 1.3900 . ?
C1H H1H 0.9500 . ?
C1 H1A 0.9800 . ?
C1 H1B 0.9800 . ?
C1 H1G 0.9800 . ?
C1 C9 1.368(14) . ?
C9 N8 1.153(13) . ?

loop_
_geom_torsion_atom_site_label_1
_geom_torsion_atom_site_label_2
_geom_torsion_atom_site_label_3
_geom_torsion_atom_site_label_4
_geom_torsion
_geom_torsion_site_symmetry_1
_geom_torsion_site_symmetry_2
_geom_torsion_site_symmetry_3
_geom_torsion_site_symmetry_4
_geom_torsion_publ_flag
Ir01 O004 C02F C021 -177.6(3) . . . . ?
Ir01 O004 C02F C032 2.7(7) . . . . ?
Ir01 O009 C02G C01G -173.0(3) . . . . ?
Ir01 O009 C02G C032 6.6(7) . . . . ?
Ir01 N00A C00M N00E -160.7(3) . . . . ?
Ir01 N00A C00M C00R 14.4(6) . . . . ?
Ir01 N00A C010 C00G 151.0(4) . . . . ?
Ir01 N00A C010 C00L -28.3(8) . . . . ?
Ir01 N00D C00U N00B -177.3(3) . . . . ?
Ir01 N00D C00U C00T 7.6(5) . . . . ?
Ir01 N00D C00Y C00J 175.9(4) . . . . ?
Ir01 N00D C00Y C022 -5.1(9) . . . . ?
Ir01 C00V C028 C00O -178.2(4) . . . . ?
Ir02 O005 C037 O006 -6.4(5) . . . . ?
Ir02 O005 C037 C016 172.7(4) . . . . ?
Ir02 O006 C037 O005 6.7(5) . . . . ?
Ir02 O006 C037 C016 -172.4(4) . . . . ?
Ir02 N00C C01K C01N -166.7(4) . . . . ?
Ir02 N00C C01K C026 14.7(9) . . . . ?
Ir02 N00C C020 N00H 170.8(3) . . . . ?
Ir02 N00C C020 C02Q -10.3(6) . . . . ?
Ir02 N00N C01J N00F 169.8(3) . . . . ?
Ir02 N00N C01J C02C -6.9(6) . . . . ?
Ir02 N00N C03B C011 -165.8(4) . . . . ?
Ir02 N00N C03B C02U 16.0(10) . . . . ?
Ir02 C01D C01V C034 -179.9(5) . . . . ?
Ir02 C01D C02C C01J -1.6(6) . . . . ?
Ir02 C01D C02C C02H 177.8(4) . . . . ?
Ir02 C01Y C02Q C020 6.2(6) . . . . ?
Ir02 C01Y C02Q C02A -173.5(4) . . . . ?
S003 C01G C02G O009 -3.9(6) . . . . ?
S003 C01G C02G C032 176.5(4) . . . . ?
S003 C01G C035 C03N 2.3(6) . . . . ?
O004 C02F C032 C02G 0.0(9) . . . . ?
O007 C00O C01S C024 178.1(4) . . . . ?
O007 C00O C028 C00V -176.9(4) . . . . ?
O008 C01E C01R C01A -176.8(5) . . . . ?
O009 C02G C032 C02F -5.3(9) . . . . ?
N00A C00M C00R C01A 171.1(5) . . . . ?
N00A C00M C00R C01M -8.3(6) . . . . ?
N00B C00J C00Y N00D 3.0(6) . . . . ?
N00B C00J C00Y C022 -176.0(4) . . . . ?
N00B C00J C01Z C01C -173.5(5) . . . . ?
N00B C00J C01Z C02B 5.0(9) . . . . ?
N00B C014 C01W C03H 177.4(5) . . . . ?
N00B C014 C02D C01X -178.4(5) . . . . ?
N00C C01K C01N N00H -2.4(6) . . . . ?
N00C C01K C01N C018 176.8(5) . . . . ?
N00C C01K C026 C01T -171.2(5) . . . . ?
N00C C01K C026 C02S 10.3(9) . . . . ?
N00C C020 C02Q C01Y 3.0(7) . . . . ?
N00C C020 C02Q C02A -177.4(5) . . . . ?
N00D C00Y C022 C015 169.1(5) . . . . ?
N00D C00Y C022 C01L -13.2(9) . . . . ?
N00E C00G C00P C00I -171.5(5) . . . . ?
N00E C00G C00P C01B 7.5(9) . . . . ?
N00E C00G C010 N00A 1.5(5) . . . . ?
N00E C00G C010 C00L -179.0(4) . . . . ?
N00E C00M C00R C01A -14.8(9) . . . . ?
N00E C00M C00R C01M 165.8(5) . . . . ?
N00E C00W C01F C02V -175.2(5) . . . . ?
N00E C00W C01I C02T 175.0(5) . . . . ?
N00F C011 C16 C1D 0(3) . . . . ?
N00F C011 C16 C1B -175.3(7) . . . . ?
N00F C011 C03B N00N -2.4(6) . . . . ?
N00F C011 C03B C02U 176.0(5) . . . . ?
N00F C011 C1A C17 179.5(10) . . . . ?
N00F C011 C1A C19 5(4) . . . . ?
N00F C01J C02C C01D -170.2(5) . . . . ?
N00F C01J C02C C02H 10.4(10) . . . . ?
N00F C0 C2 C15 -179.7(15) . . . . ?
N00F C0 C28 C4 179.7(13) . . . . ?
N00F C6 C12 C5 174.5(13) . . . . ?
C00G N00E C00M N00A 1.3(6) . . . . ?
C00G N00E C00M C00R -173.2(5) . . . . ?
C00G N00E C00W C01F -92.0(6) . . . . ?
C00G N00E C00W C01I 91.2(6) . . . . ?
C00G C00P C01B C017 -177.6(5) . . . . ?
N00H C020 C02Q C01Y -178.4(5) . . . . ?
N00H C020 C02Q C02A 1.2(10) . . . . ?
N00H C22 C24 C26 -179.1(9) . . . . ?
N00H C22 C23 C25 179.0(9) . . . . ?
N00H C1G C1I C1K 175(2) . . . . ?
N00H C1G C1H C1J -175(2) . . . . ?
C00I C00P C01B C017 1.3(9) . . . . ?
C00I C00X C025 C02I 174.4(5) . . . . ?
C00J N00B C00U N00D -0.2(6) . . . . ?
C00J N00B C00U C00T 174.0(5) . . . . ?
C00J N00B C014 C01W 98.4(6) . . . . ?
C00J N00B C014 C02D -83.3(6) . . . . ?
C00J C00Y C022 C015 -12.0(8) . . . . ?
C00J C00Y C022 C01L 165.6(5) . . . . ?
C00J C01Z C02B C02M -177.3(5) . . . . ?
O00K C034 C03O C02H 179.7(6) . . . . ?
C00L C00X C025 C02I -3.2(8) . . . . ?
C00L C012 C02Y C02I -1.2(8) . . . . ?
C00M N00A C010 C00G -0.8(5) . . . . ?
C00M N00A C010 C00L 179.8(5) . . . . ?
C00M N00E C00G C00P 173.0(5) . . . . ?
C00M N00E C00G C010 -1.7(5) . . . . ?
C00M N00E C00W C01F 98.1(6) . . . . ?
C00M N00E C00W C01I -78.8(6) . . . . ?
C00M C00R C01A C01R 177.6(5) . . . . ?
C00M C00R C01M Ir01 -2.6(5) . . . . ?
C00M C00R C01M C019 -178.8(4) . . . . ?
N00N C01J C02C C01D 5.8(7) . . . . ?
N00N C01J C02C C02H -173.6(5) . . . . ?
C00O C01S C024 C00T -0.8(7) . . . . ?
C00P C00G C010 N00A -173.6(5) . . . . ?
C00P C00G C010 C00L 5.9(8) . . . . ?
C00P C00I C00X C00L -1.3(8) . . . . ?
C00P C00I C00X C025 -178.8(5) . . . . ?
C00P C00I C013 C00Z -0.2(9) . . . . ?
C00Q C016 C01O C031 2.0(8) . . . . ?
C00Q C016 C037 O005 20.0(8) . . . . ?
C00Q C016 C037 O006 -160.8(5) . . . . ?
C00Q C021 C02F O004 17.1(7) . . . . ?
C00Q C021 C02F C032 -163.2(5) . . . . ?
C00Q C021 C039 C031 1.6(8) . . . . ?
C00R C01A C01R C01E 0.8(8) . . . . ?
O00S C02K C036 C02A 179.9(6) . . . . ?
C00T C00V C028 C00O -1.4(7) . . . . ?
C00U N00B C00J C00Y -1.8(5) . . . . ?
C00U N00B C00J C01Z 175.3(5) . . . . ?
C00U N00B C014 C01W -77.6(6) . . . . ?
C00U N00B C014 C02D 100.6(6) . . . . ?
C00U N00D C00Y C00J -3.1(5) . . . . ?
C00U N00D C00Y C022 175.8(5) . . . . ?
C00U C00T C00V Ir01 -6.7(6) . . . . ?
C00U C00T C00V C028 176.2(4) . . . . ?
C00U C00T C024 C01S -174.7(5) . . . . ?
C00V C00T C00U N00B -174.8(5) . . . . ?
C00V C00T C00U N00D -0.9(6) . . . . ?
C00V C00T C024 C01S 2.6(8) . . . . ?
C00W N00E C00G C00P 1.7(8) . . . . ?
C00W N00E C00G C010 -173.0(5) . . . . ?
C00W N00E C00M N00A 172.9(4) . . . . ?
C00W N00E C00M C00R -1.6(8) . . . . ?
C00W C01F C02V C03U -0.6(8) . . . . ?
C00W C01I C02T C03U 1.1(8) . . . . ?
C00X C00I C00P C00G -4.5(7) . . . . ?
C00X C00I C00P C01B 176.4(5) . . . . ?
C00X C00I C013 C00Z -177.7(6) . . . . ?
C00X C00L C010 N00A 167.9(5) . . . . ?
C00X C00L C010 C00G -11.4(7) . . . . ?
C00X C00L C012 C02Y -5.1(8) . . . . ?
C00X C025 C02I C02Y -3.0(9) . . . . ?
C00Y N00D C00U N00B 2.0(5) . . . . ?
C00Y N00D C00U C00T -173.1(4) . . . . ?
C00Y C00J C01Z C01C 3.0(8) . . . . ?
C00Y C00J C01Z C02B -178.4(5) . . . . ?
C00Z C017 C01B C00P -0.2(9) . . . . ?
C010 N00A C00M N00E -0.3(5) . . . . ?
C010 N00A C00M C00R 174.7(4) . . . . ?
C010 C00G C00P C00I 2.3(8) . . . . ?
C010 C00G C00P C01B -178.8(5) . . . . ?
C010 C00L C00X C00I 9.2(8) . . . . ?
C010 C00L C00X C025 -173.3(5) . . . . ?
C010 C00L C012 C02Y 175.4(5) . . . . ?
C011 N00F C01J N00N 1.1(6) . . . . ?
C011 N00F C01J C02C 177.3(6) . . . . ?
C011 N00F C0 C2 97.7(12) . . . . ?
C011 N00F C0 C28 -82.0(10) . . . . ?
C011 N00F C6 C11 -90.2(11) . . . . ?
C011 N00F C6 C12 95.5(10) . . . . ?
C011 C16 C1D C1E -175(2) . . . . ?
C011 C16 C1B C1C 175(2) . . . . ?
C011 C16 C1B C02R -3.9(10) . . . . ?
C012 C00L C00X C00I -170.4(5) . . . . ?
C012 C00L C00X C025 7.2(8) . . . . ?
C012 C00L C010 N00A -12.6(8) . . . . ?
C012 C00L C010 C00G 168.1(5) . . . . ?
C013 C00I C00P C00G 177.9(5) . . . . ?
C013 C00I C00P C01B -1.1(8) . . . . ?
C013 C00I C00X C00L 176.1(5) . . . . ?
C013 C00I C00X C025 -1.3(8) . . . . ?
C013 C00Z C017 C01B -1.1(9) . . . . ?
C014 N00B C00J C00Y -178.3(5) . . . . ?
C014 N00B C00J C01Z -1.3(9) . . . . ?
C014 N00B C00U N00D 176.6(4) . . . . ?
C014 N00B C00U C00T -9.2(8) . . . . ?
C014 C01W C03H C02Z 1.0(8) . . . . ?
C015 C01C C01Z C00J -7.1(8) . . . . ?
C015 C01C C01Z C02B 174.3(5) . . . . ?
C015 C01C C030 C03J -175.2(6) . . . . ?
C015 C038 C03G C03K -1.2(11) . . . . ?
C016 C00Q C021 C02F 179.7(4) . . . . ?
C016 C00Q C021 C039 -0.8(7) . . . . ?
C016 C01O C031 C039 -1.2(8) . . . . ?
C017 C00Z C013 C00I 1.3(9) . . . . ?
C018 C01H C01U C029 0.2(10) . . . . ?
C018 C01Q C01T C026 2.5(8) . . . . ?
C018 C01Q C01T C03D -179.7(5) . . . . ?
C018 C01Q C03X C029 -2.3(9) . . . . ?
C019 C01E C01R C01A 2.6(8) . . . . ?
C01A C00R C01M Ir01 177.9(4) . . . . ?
C01A C00R C01M C019 1.7(7) . . . . ?
C01C C015 C022 C00Y 7.9(8) . . . . ?
C01C C015 C022 C01L -169.9(5) . . . . ?
C01C C015 C038 C03G 173.3(6) . . . . ?
C01C C01Z C02B C02M 1.2(8) . . . . ?
C01C C030 C03J C02M 0.7(10) . . . . ?
C01D C01V C034 O00K 179.0(6) . . . . ?
C01D C01V C034 C03O 0.3(9) . . . . ?
C01D C02C C02H C03O 3.5(9) . . . . ?
C01E C019 C01M Ir01 -174.1(4) . . . . ?
C01E C019 C01M C00R 1.7(7) . . . . ?
C01F C00W C01I C02T -1.8(8) . . . . ?
C01F C02V C03U C02T 0.1(9) . . . . ?
C01G S003 C03P C03N 0.6(5) . . . . ?
C01G C02G C032 C02F 174.3(5) . . . . ?
C01G C035 C03N C03P -1.8(7) . . . . ?
C01H C018 C01N N00H -3.9(10) . . . . ?
C01H C018 C01N C01K 177.2(6) . . . . ?
C01H C018 C01Q C01T -176.3(5) . . . . ?
C01H C018 C01Q C03X 1.2(8) . . . . ?
C01H C01U C029 C03X -1.3(10) . . . . ?
C01I C00W C01F C02V 1.5(8) . . . . ?
C01I C02T C03U C02V -0.3(9) . . . . ?
C01J N00F C011 C16 176.4(18) . . . . ?
C01J N00F C011 C03B 0.8(6) . . . . ?
C01J N00F C011 C1A -178.3(19) . . . . ?
C01J N00F C0 C2 -90.1(12) . . . . ?
C01J N00F C0 C28 90.2(9) . . . . ?
C01J N00F C6 C11 80.5(11) . . . . ?
C01J N00F C6 C12 -93.7(11) . . . . ?
C01J N00N C03B C011 3.1(6) . . . . ?
C01J N00N C03B C02U -175.1(6) . . . . ?
C01J C02C C02H C03O -177.1(6) . . . . ?
C01K N00C C020 N00H -1.6(6) . . . . ?
C01K N00C C020 C02Q 177.3(5) . . . . ?
C01K C026 C02S C02N -175.0(5) . . . . ?
C01M C00R C01A C01R -3.0(7) . . . . ?
C01M C019 C01E O008 175.6(4) . . . . ?
C01M C019 C01E C01R -3.9(8) . . . . ?
C01N N00H C020 N00C 0.1(6) . . . . ?
C01N N00H C020 C02Q -178.6(6) . . . . ?
C01N N00H C22 C24 -97.0(7) . . . . ?
C01N N00H C22 C23 84.0(8) . . . . ?
C01N N00H C1G C1I -99.3(16) . . . . ?
C01N N00H C1G C1H 76.1(17) . . . . ?
C01N C018 C01H C01U 179.9(6) . . . . ?
C01N C018 C01Q C01T 3.6(8) . . . . ?
C01N C018 C01Q C03X -178.9(5) . . . . ?
C01N C01K C026 C01T 10.4(8) . . . . ?
C01N C01K C026 C02S -168.1(5) . . . . ?
C01O C016 C037 O005 -160.9(5) . . . . ?
C01O C016 C037 O006 18.2(7) . . . . ?
C01O C031 C039 C021 -0.6(8) . . . . ?
C01P C01Y C02Q C020 -178.9(5) . . . . ?
C01P C01Y C02Q C02A 1.4(8) . . . . ?
C01P C02K C036 C02A 1.3(9) . . . . ?
C01Q C018 C01H C01U -0.3(9) . . . . ?
C01Q C018 C01N N00H 176.3(5) . . . . ?
C01Q C018 C01N C01K -2.7(8) . . . . ?
C01Q C01T C026 C01K -9.3(8) . . . . ?
C01Q C01T C026 C02S 169.2(5) . . . . ?
C01Q C01T C03D C02L -173.7(6) . . . . ?
C01S C00O C028 C00V 3.1(8) . . . . ?
C01T C01Q C03X C029 175.2(6) . . . . ?
C01T C026 C02S C02N 6.5(8) . . . . ?
C01U C029 C03X C01Q 2.3(10) . . . . ?
C01V C01D C02C C01J 176.0(5) . . . . ?
C01V C01D C02C C02H -4.6(8) . . . . ?
C01V C034 C03O C02H -1.5(9) . . . . ?
C01W C014 C02D C01X -0.2(8) . . . . ?
C01X C02Z C03H C01W -0.4(8) . . . . ?
C01Y C01P C02K O00S -178.1(5) . . . . ?
C01Y C01P C02K C036 0.4(9) . . . . ?
C01Z C00J C00Y N00D -174.2(4) . . . . ?
C01Z C00J C00Y C022 6.7(8) . . . . ?
C01Z C01C C030 C03J 1.7(9) . . . . ?
C01Z C02B C02M C03J 1.2(9) . . . . ?
C020 N00C C01K C01N 2.5(6) . . . . ?
C020 N00C C01K C026 -176.1(5) . . . . ?
C020 N00H C01N C018 -177.7(6) . . . . ?
C020 N00H C01N C01K 1.4(6) . . . . ?
C020 N00H C22 C24 72.2(8) . . . . ?
C020 N00H C22 C23 -106.9(7) . . . . ?
C020 N00H C1G C1I 87.8(15) . . . . ?
C020 N00H C1G C1H -96.8(14) . . . . ?
C021 C00Q C016 C01O -1.0(7) . . . . ?
C021 C00Q C016 C037 178.0(4) . . . . ?
C021 C02F C032 C02G -179.8(5) . . . . ?
C022 C015 C01C C01Z 1.7(8) . . . . ?
C022 C015 C01C C030 178.4(5) . . . . ?
C022 C015 C038 C03G -4.3(10) . . . . ?
C022 C01L C03K C03G 0.2(10) . . . . ?
C023 O008 C01E C019 178.1(5) . . . . ?
C023 O008 C01E C01R -2.4(7) . . . . ?
C024 C00T C00U N00B 2.7(9) . . . . ?
C024 C00T C00U N00D 176.5(5) . . . . ?
C024 C00T C00V Ir01 175.7(4) . . . . ?
C024 C00T C00V C028 -1.4(7) . . . . ?
C025 C02I C02Y C012 5.2(9) . . . . ?
C026 C01K C01N N00H 176.4(5) . . . . ?
C026 C01K C01N C018 -4.5(8) . . . . ?
C026 C01T C03D C02L 4.2(8) . . . . ?
C16 C011 C03B N00N -178.4(16) . . . . ?
C16 C011 C03B C02U 0.0(18) . . . . ?
C16 C1D C1E C1F 0.0 . . . . ?
C16 C1B C02R C02U 8.9(14) . . . . ?
C16 C1B C02R C03F -176.7(6) . . . . ?
C1D C16 C1B C1C 0.0 . . . . ?
C1D C16 C1B C02R -179(2) . . . . ?
C1D C1E C1F C1C 0.0 . . . . ?
C1E C1F C1C C1B 0.0 . . . . ?
C1F C1C C1B C16 0.0 . . . . ?
C1F C1C C1B C02R 179(2) . . . . ?
C1C C1B C02R C02U -170.2(9) . . . . ?
C1C C1B C02R C03F 4(2) . . . . ?
C1B C16 C1D C1E 0.0 . . . . ?
C1B C02R C02U C02W 171.5(13) . . . . ?
C1B C02R C02U C03B -9.1(15) . . . . ?
C1B C02R C03F C02O -173.4(14) . . . . ?
C028 C00O C01S C024 -2.0(7) . . . . ?
C02B C02M C03J C030 -2.2(10) . . . . ?
C02C C01D C01V C034 2.7(8) . . . . ?
C02C C02H C03O C034 -0.4(9) . . . . ?
C02D C014 C01W C03H -0.8(8) . . . . ?
C02D C01X C02Z C03H -0.6(9) . . . . ?
C02F C021 C039 C031 -178.9(5) . . . . ?
C02G C01G C035 C03N -175.1(5) . . . . ?
C0 N00F C011 C03B 173.9(9) . . . . ?
C0 N00F C011 C1A -5(2) . . . . ?
C0 N00F C01J N00N -172.5(8) . . . . ?
C0 N00F C01J C02C 3.7(11) . . . . ?
C0 C2 C15 C3 0.0 . . . . ?
C2 C0 C28 C4 0.0 . . . . ?
C2 C15 C3 C4 0.0 . . . . ?
C15 C3 C4 C28 0.0 . . . . ?
C3 C4 C28 C0 0.0 . . . . ?
C28 C0 C2 C15 0.0 . . . . ?
C02K C01P C01Y Ir02 172.5(4) . . . . ?
C02K C01P C01Y C02Q -1.7(8) . . . . ?
C02L C02N C02S C026 0.5(8) . . . . ?
C02N C02L C03D C01T 2.6(9) . . . . ?
C22 N00H C01N C018 -7.2(10) . . . . ?
C22 N00H C01N C01K 171.9(6) . . . . ?
C22 N00H C020 N00C -170.9(5) . . . . ?
C22 N00H C020 C02Q 10.4(10) . . . . ?
C22 C24 C26 C27 0.0 . . . . ?
C24 C22 C23 C25 0.0 . . . . ?
C24 C26 C27 C25 0.0 . . . . ?
C26 C27 C25 C23 0.0 . . . . ?
C27 C25 C23 C22 0.0 . . . . ?
C23 C22 C24 C26 0.0 . . . . ?
C02Q C02A C036 C02K -1.5(9) . . . . ?
C02R C02U C02W C03L 2.9(9) . . . . ?
C02R C02U C03B N00N -177.0(5) . . . . ?
C02R C02U C03B C011 4.9(8) . . . . ?
C02R C17 C18 C21 177.6(19) . . . . ?
C02R C17 C1A C011 4(2) . . . . ?
C02R C17 C1A C19 178(2) . . . . ?
C02U C02R C03F C02O 1.1(9) . . . . ?
C02U C02R C17 C18 178.8(14) . . . . ?
C02U C02R C17 C1A -3(2) . . . . ?
C02U C02W C03L C02O -0.3(9) . . . . ?
C02W C02U C03B N00N 2.4(9) . . . . ?
C02W C02U C03B C011 -175.7(5) . . . . ?
C02Z C01X C02D C014 0.9(8) . . . . ?
C030 C01C C01Z C00J 176.0(5) . . . . ?
C030 C01C C01Z C02B -2.6(8) . . . . ?
C035 C01G C02G O009 173.4(5) . . . . ?
C035 C01G C02G C032 -6.3(8) . . . . ?
C035 C03N C03P S003 0.6(7) . . . . ?
C036 C02A C02Q C01Y 0.2(9) . . . . ?
C036 C02A C02Q C020 -179.4(6) . . . . ?
C037 C016 C01O C031 -177.0(5) . . . . ?
C038 C015 C01C C01Z -175.8(6) . . . . ?
C038 C015 C01C C030 0.9(9) . . . . ?
C038 C015 C022 C00Y -174.5(5) . . . . ?
C038 C015 C022 C01L 7.7(8) . . . . ?
C038 C03G C03K C01L 3.3(11) . . . . ?
C039 C021 C02F O004 -162.4(5) . . . . ?
C039 C021 C02F C032 17.4(7) . . . . ?
C03B N00N C01J N00F -2.6(6) . . . . ?
C03B N00N C01J C02C -179.3(5) . . . . ?
C03B C011 C16 C1D 174.6(8) . . . . ?
C03B C011 C16 C1B -0.4(19) . . . . ?
C03B C011 C1A C17 0(2) . . . . ?
C03B C011 C1A C19 -173.8(16) . . . . ?
C03B C02U C02W C03L -176.4(5) . . . . ?
C03D C01T C026 C01K 172.8(5) . . . . ?
C03D C01T C026 C02S -8.7(8) . . . . ?
C03D C02L C02N C02S -5.1(9) . . . . ?
C03F C02O C03L C02W -1.9(9) . . . . ?
C03F C02R C02U C02W -3.3(9) . . . . ?
C03F C02R C02U C03B 176.2(5) . . . . ?
C03F C02R C17 C18 2(3) . . . . ?
C03F C02R C17 C1A 179.5(12) . . . . ?
C03I O007 C00O C01S -4.4(7) . . . . ?
C03I O007 C00O C028 175.7(5) . . . . ?
C03K C01L C022 C00Y 176.6(5) . . . . ?
C03K C01L C022 C015 -5.8(8) . . . . ?
C03L C02O C03F C02R 1.5(10) . . . . ?
C03P S003 C01G C02G 176.0(4) . . . . ?
C03P S003 C01G C035 -1.7(5) . . . . ?
C17 C02R C02U C02W 179.6(15) . . . . ?
C17 C02R C02U C03B -1.0(17) . . . . ?
C17 C02R C03F C02O 178.2(16) . . . . ?
C17 C18 C21 C20 3(2) . . . . ?
C18 C17 C1A C011 -179(2) . . . . ?
C18 C17 C1A C19 -4(2) . . . . ?
C03X C01Q C01T C026 -174.9(5) . . . . ?
C03X C01Q C01T C03D 2.9(9) . . . . ?
C19 C20 C21 C18 -2(2) . . . . ?
C20 C19 C1A C011 179(3) . . . . ?
C20 C19 C1A C17 5(2) . . . . ?
C5 C13 C14 C11 0.0 . . . . ?
C13 C5 C12 C6 0.0 . . . . ?
C13 C14 C11 C6 0.0 . . . . ?
C14 C11 C6 N00F -173.9(15) . . . . ?
C14 C11 C6 C12 0.0 . . . . ?
C11 C6 C12 C5 0.0 . . . . ?
C6 N00F C011 C16 -11(2) . . . . ?
C6 N00F C011 C03B 173.1(8) . . . . ?
C6 N00F C01J N00N -171.0(8) . . . . ?
C6 N00F C01J C02C 5.3(12) . . . . ?
C12 C5 C13 C14 0.0 . . . . ?
C047 O00K C034 C01V 5.7(10) . . . . ?
C047 O00K C034 C03O -175.6(7) . . . . ?
C04A O00S C02K C01P -15.1(9) . . . . ?
C04A O00S C02K C036 166.3(6) . . . . ?
C1A C011 C03B N00N 176.8(17) . . . . ?
C1A C011 C03B C02U -4.8(19) . . . . ?
C1A C17 C18 C21 0(2) . . . . ?
C1A C19 C20 C21 -3(2) . . . . ?
C1G N00H C01N C018 8.5(15) . . . . ?
C1G N00H C01N C01K -172.4(13) . . . . ?
C1G N00H C020 N00C 174.2(12) . . . . ?
C1G N00H C020 C02Q -4.5(14) . . . . ?
C1G C1I C1K C1L 0.0 . . . . ?
C1I C1G C1H C1J 0.0 . . . . ?
C1I C1K C1L C1J 0.0 . . . . ?
C1K C1L C1J C1H 0.0 . . . . ?
C1L C1J C1H C1G 0.0 . . . . ?
C1H C1G C1I C1K 0.0 . . . . ?
